data_2312665
loop_
_publ_author_name
'Gaydamaka, A. A.'
'Rashchenko, S. V.'

_publ_section_title
;
 Crystal structure of the incommensurate modulated high-pressure phase of
 the potassium guaninate monohydrate.
;
_journal_coeditor_code DK5131
_journal_issue 6
_journal_name_full 'Acta crystallographica Section B, Structural science, crystal engineering and materials'
_journal_page_first 676
_journal_page_last 681
_journal_paper_doi 10.1107/S2052520624008710
_journal_volume 80
_journal_year 2024
_chemical_formula_moiety 'C10 H2 K2 N10 O4'
_chemical_formula_sum 'C10 H2 K2 N10 O4'
_chemical_formula_weight 404.4
_chemical_name_common potassium{2-amino-6-oxo-1-hydro-purine-7(9)-ide/2-amino-6-oxo-7-hydro-purine-1(3)-ide}monohydrate
_chemical_name_systematic
potassium{2-amino-6-oxo-1-hydro-purine-7(9)-ide/2-amino-6-oxo-7-hydro-purine-1(3)-ide}monohydrate
_space_group_IT_number 15
_space_group_name_Hall '-C 2yc'
_space_group_name_H-M_alt 'C 1 2/c 1'
_space_group_ssg_name C2/c(\a0\g)00
_symmetry_cell_setting monoclinic
_audit_creation_method 'Jana2020 1.3.54'
_cell_angle_alpha 90
_cell_angle_beta 126.49(4)
_cell_angle_gamma 90
_cell_formula_units_Z 8
_cell_length_a 34.434(6)
_cell_length_b 3.41097(10)
_cell_length_c 28.253(9)
_cell_measurement_reflns_used 3874
_cell_measurement_temperature 293
_cell_measurement_theta_max 25.6
_cell_measurement_theta_min 1.47
_cell_modulation_dimension 1
_cell_volume 2667.9(17)
_computing_cell_refinement 'CrysAlisPro 1.171.43.94a (Rigaku OD, 2023)'
_computing_data_collection 'CrysAlisPro system (CCD 42.54a 64-bit (release 26-04-2022))'
_computing_data_reduction 'CrysAlisPro 1.171.43.94a (Rigaku OD, 2023)'
_diffrn_ambient_temperature 293
_diffrn_detector 'Hybrid Pixel Array Detector'
_diffrn_detector_area_resol_mean 10.0000
_diffrn_measured_fraction_theta_full 0.48
_diffrn_measured_fraction_theta_max 0.36
_diffrn_measurement_device 'four-circle diffractometer'
_diffrn_measurement_device_type 'XtaLAB Synergy R, DW system, HyPix-Arc 150'
_diffrn_measurement_method '\w scans'
_diffrn_radiation_monochromator mirror
_diffrn_radiation_probe x-ray
_diffrn_radiation_source 'X-ray tube'
_diffrn_radiation_type 'Mo K\a'
_diffrn_radiation_wavelength 0.71073
_diffrn_reflns_av_R_equivalents 0.1232
_diffrn_reflns_av_unetI/netI 0.0673
_diffrn_reflns_limit_h_max 33
_diffrn_reflns_limit_h_min -33
_diffrn_reflns_limit_index_m_1_max 2
_diffrn_reflns_limit_index_m_1_min -2
_diffrn_reflns_limit_k_max 4
_diffrn_reflns_limit_k_min -4
_diffrn_reflns_limit_l_max 17
_diffrn_reflns_limit_l_min -17
_diffrn_reflns_number 49545
_diffrn_reflns_theta_full 14.66
_diffrn_reflns_theta_max 25.72
_diffrn_reflns_theta_min 1.47
_diffrn_source 'Rotating-anode X-ray tube'
_exptl_absorpt_coefficient_mu 0.762
_exptl_absorpt_correction_type none
_exptl_crystal_colour colourless
_exptl_crystal_density_diffrn 2.0135
_exptl_crystal_description block
_exptl_crystal_F_000 1616
_exptl_crystal_size_max 0.14
_exptl_crystal_size_mid 0.08
_exptl_crystal_size_min 0.08
_refine_diff_density_max 1.29
_refine_diff_density_min -0.91
_refine_ls_extinction_method none
_refine_ls_goodness_of_fit_gt 7.9005
_refine_ls_goodness_of_fit_ref 6.1716
_refine_ls_hydrogen_treatment constr
_refine_ls_number_constraints 37
_refine_ls_number_parameters 123
_refine_ls_number_reflns 4620
_refine_ls_number_restraints 0
_refine_ls_R_factor_all 0.2868
_refine_ls_R_factor_gt 0.2119
_refine_ls_shift/su_max 0.0152
_refine_ls_shift/su_mean 0.0030
_refine_ls_structure_factor_coef Fsqd
_refine_ls_weighting_details 'calc w=1/[\s^2^(Fo^2^)+(0.02P)^2^+0.0000P] where P=(Fo^2^+2Fc^2^)/3'
_refine_ls_weighting_scheme sigma
_refine_ls_wR_factor_gt 0.3762
_refine_ls_wR_factor_ref 0.3914
_reflns_number_gt 2650
_reflns_number_total 4620
_reflns_threshold_expression I>3\s(I)
_cod_data_source_file dk5131sup1.cif
_cod_data_source_block I
_cod_depositor_comments
;
The following automatic conversions were performed:

data item '_diffrn_radiation_probe' value 'X-ray' was changed to
'x-ray' in accordance with the
/home/data/users/saulius/crontab/automatic-downloads/rss-feeds/IUCr/lib/dictionaries/cif_core.dic
dictionary named 'cif_core.dic' version 2.4.2 last updated on
2011-04-26.

Automatic conversion script
Id: cif_fix_values 8170 2020-07-09 18:12:32Z antanas 

 Adding full bibliography for 2312665.cif.
;
_cod_original_cell_volume 2668.0(17)
_cod_database_code 2312665
_cod_database_fobs_code 2312665

loop_
_space_group_symop_id
_space_group_symop_operation_xyz
1 x,y,z
2 -x,y,-z+0.5
3 x+0.5,y+0.5,z
4 -x+0.5,y+0.5,-z+0.5
5 -x,-y,-z
6 x,-y,z+0.5
7 -x+0.5,-y+0.5,-z
8 x+0.5,-y+0.5,z+0.5

loop_
_space_group_symop_ssg_id
_space_group_symop_ssg_operation_algebraic
1 x1,x2,x3,x4
2 -x1,x2,-x3+1/2,-x4
3 -x1,-x2,-x3,-x4
4 x1,-x2,x3+1/2,x4
5 x1+1/2,x2+1/2,x3,x4
6 -x1+1/2,x2+1/2,-x3+1/2,-x4
7 -x1+1/2,-x2+1/2,-x3,-x4
8 x1+1/2,-x2+1/2,x3+1/2,x4

loop_
_atom_site_label
_atom_site_type_symbol
_atom_site_fract_x
_atom_site_fract_y
_atom_site_fract_z
_atom_site_adp_type
_atom_site_U_iso_or_equiv
_atom_site_site_symmetry_multiplicity
_atom_site_occupancy
_atom_site_calc_flag
_atom_site_refinement_flags
_atom_site_disorder_assembly
_atom_site_disorder_group
K13 K 0.49931(18) 0.0927(13) 0.9150(4) Uiso 0.0099(13) 8 0.268 d . . .
K11 K 0.49493(18) 0.1602(12) 0.9192(4) Uiso 0.0271(13) 8 0.356 d . . .
K12 K 0.49177(17) 0.2033(11) 0.9295(3) Uiso 0.0232(13) 8 0.376 d . . .
O23w O 0.4541(5) -0.402(3) 0.9395(10) Uiso 0.005(4) 8 0.268 d . . .
O21w O 0.4540(5) -0.330(3) 0.9491(9) Uiso 0.022(4) 8 0.356 d . . .
O22w O 0.4494(5) -0.282(3) 0.9568(9) Uiso 0.022(4) 8 0.376 d . . .
K23 K 0.25928(19) 0.5358(13) 0.5718(4) Uiso 0.0120(14) 8 0.268 d . . .
K21 K 0.25312(16) 0.3584(12) 0.5590(3) Uiso 0.0192(12) 8 0.356 d . . .
K22 K 0.24712(16) 0.1354(12) 0.5681(3) Uiso 0.0234(12) 8 0.376 d . . .
O33w O 0.2234(6) 0.240(4) 0.6378(11) Uiso 0.020(4) 8 0.268 d . . .
O31w O 0.2317(5) 0.125(4) 0.6427(10) Uiso 0.035(4) 8 0.356 d . . .
O32w O 0.2299(5) 0.368(4) 0.6559(10) Uiso 0.032(4) 8 0.376 d . . .
C8a C 0.1209(4) 0.660(3) 0.5456(8) Uiso 0.030(3) 8 0.376 d . . .
N9a N 0.0799(6) 0.814(4) 0.4952(11) Uiso 0.018(2) 8 0.376 d . . .
C5a C 0.1392(6) 0.728(5) 0.4817(11) Uiso 0.010(2) 8 0.376 d . . .
C6a C 0.1578(7) 0.731(5) 0.4512(12) Uiso 0.010(2) 8 0.376 d . . .
C2a C 0.0821(7) 1.017(5) 0.3747(12) Uiso 0.011(2) 8 0.376 d . . .
C4a C 0.0922(6) 0.851(4) 0.4575(12) Uiso 0.013(2) 8 0.376 d . . .
N7a N 0.1572(6) 0.603(4) 0.5413(11) Uiso 0.025(2) 8 0.376 d . . .
N1a N 0.1284(7) 0.879(5) 0.3934(11) Uiso 0.0097(16) 8 0.376 d . . .
N3a N 0.0629(7) 1.012(5) 0.4003(11) Uiso 0.0136(19) 8 0.376 d . . .
N2a N 0.0566(7) 1.169(5) 0.3188(11) Uiso 0.0120(17) 8 0.376 d . . .
O1a O 0.1999(7) 0.614(5) 0.4693(11) Uiso 0.0165(15) 8 0.376 d . . .
H1C8a H 0.123112 0.599354 0.580311 Uiso 0.0357 8 0.376 d . . .
C8b C 0.1265(8) 0.750(6) 0.5339(9) Uiso 0.030(3) 8 0.356 d . . .
N9b N 0.0848(9) 0.908(7) 0.4850(13) Uiso 0.018(2) 8 0.356 d . . .
C5b C 0.1448(8) 0.904(6) 0.4719(11) Uiso 0.010(2) 8 0.356 d . . .
C6b C 0.1636(8) 0.959(6) 0.4421(12) Uiso 0.010(2) 8 0.356 d . . .
C2b C 0.0863(8) 1.234(6) 0.3680(12) Uiso 0.011(2) 8 0.356 d . . .
C4b C 0.0971(8) 0.997(6) 0.4483(12) Uiso 0.013(2) 8 0.356 d . . .
N7b N 0.1633(8) 0.739(6) 0.5298(12) Uiso 0.025(2) 8 0.356 d . . .
N1b N 0.1335(8) 1.130(6) 0.3859(11) Uiso 0.0097(16) 8 0.356 d . . .
N3b N 0.0670(8) 1.181(6) 0.3929(12) Uiso 0.0136(19) 8 0.356 d . . .
N2b N 0.0601(8) 1.413(6) 0.3138(12) Uiso 0.0120(17) 8 0.356 d . . .
O1b O 0.2064(8) 0.872(6) 0.4595(12) Uiso 0.0165(15) 8 0.356 d . . .
H1C8b H 0.128953 0.657004 0.567706 Uiso 0.0357 8 0.356 d . . .
C8c C 0.1199(9) 0.681(7) 0.5479(10) Uiso 0.030(3) 8 0.268 d . . .
N9c N 0.0767(10) 0.796(8) 0.4965(13) Uiso 0.018(2) 8 0.268 d . . .
C5c C 0.1395(8) 0.917(7) 0.4902(11) Uiso 0.010(2) 8 0.268 d . . .
C6c C 0.1595(8) 1.031(6) 0.4637(12) Uiso 0.010(2) 8 0.268 d . . .
C2c C 0.0789(8) 1.213(7) 0.3842(12) Uiso 0.011(2) 8 0.268 d . . .
C4c C 0.0899(9) 0.936(7) 0.4626(12) Uiso 0.013(2) 8 0.268 d . . .
N7c N 0.1583(9) 0.745(7) 0.5478(12) Uiso 0.025(2) 8 0.268 d . . .
N1c N 0.1286(8) 1.187(6) 0.4065(11) Uiso 0.0097(16) 8 0.268 d . . .
N3c N 0.0585(8) 1.105(7) 0.4061(12) Uiso 0.0136(19) 8 0.268 d . . .
N2c N 0.0516(9) 1.382(7) 0.3294(11) Uiso 0.0120(17) 8 0.268 d . . .
O1c O 0.2043(8) 1.014(7) 0.4850(12) Uiso 0.0165(15) 8 0.268 d . . .
H1C8c H 0.122193 0.567525 0.580577 Uiso 0.0357 8 0.268 d . . .
C8d C 0.3218(7) 0.069(15) 0.8154(11) Uiso 0.030(3) 8 0.376 d . . .
N9d N 0.3713(8) 0.022(12) 0.8503(13) Uiso 0.018(2) 8 0.376 d . . .
C5d C 0.3389(7) -0.151(10) 0.7545(13) Uiso 0.010(2) 8 0.376 d . . .
C6d C 0.3403(7) -0.267(8) 0.7101(13) Uiso 0.010(2) 8 0.376 d . . .
C2d C 0.4252(7) -0.333(7) 0.7850(13) Uiso 0.011(2) 8 0.376 d . . .
C4d C 0.3804(8) -0.110(9) 0.8121(13) Uiso 0.013(2) 8 0.376 d . . .
N7d N 0.3002(8) -0.027(15) 0.7588(13) Uiso 0.025(2) 8 0.376 d . . .
N1d N 0.3857(7) -0.363(6) 0.7240(13) Uiso 0.0097(16) 8 0.376 d . . .
N3d N 0.4260(7) -0.219(7) 0.8271(12) Uiso 0.0136(19) 8 0.376 d . . .
N2d N 0.4677(7) -0.446(9) 0.7950(13) Uiso 0.0120(17) 8 0.376 d . . .
O1d O 0.3043(7) -0.302(9) 0.6559(13) Uiso 0.0165(15) 8 0.376 d . . .
H1C8d H 0.304518 0.162366 0.830057 Uiso 0.0357 8 0.376 d . . .
C8e C 0.3229(9) -0.06(3) 0.7952(12) Uiso 0.030(3) 8 0.268 d . . .
N9e N 0.3699(9) -0.20(2) 0.8316(13) Uiso 0.018(2) 8 0.268 d . . .
C5e C 0.3482(8) -0.093(16) 0.7379(13) Uiso 0.010(2) 8 0.268 d . . .
C6e C 0.3554(8) -0.076(11) 0.6962(13) Uiso 0.010(2) 8 0.268 d . . .
C2e C 0.4337(9) -0.330(6) 0.7714(13) Uiso 0.011(2) 8 0.268 d . . .
C4e C 0.3842(9) -0.209(14) 0.7956(13) Uiso 0.013(2) 8 0.268 d . . .
N7e N 0.3074(10) 0.00(3) 0.7397(13) Uiso 0.025(2) 8 0.268 d . . .
N1e N 0.4008(7) -0.195(6) 0.7120(13) Uiso 0.0097(16) 8 0.268 d . . .
N3e N 0.4293(9) -0.342(7) 0.8117(12) Uiso 0.0136(19) 8 0.268 d . . .
N2e N 0.4763(10) -0.455(13) 0.7824(13) Uiso 0.0120(17) 8 0.268 d . . .
O1e O 0.3251(10) 0.037(13) 0.6429(12) Uiso 0.0165(15) 8 0.268 d . . .
H1C8e H 0.303085 -0.021569 0.808334 Uiso 0.0357 8 0.268 d . . .
C8f C 0.3195(13) -0.57(3) 0.8018(11) Uiso 0.030(3) 8 0.356 d . . .
N9f N 0.3691(13) -0.53(2) 0.8387(12) Uiso 0.018(2) 8 0.356 d . . .
C5f C 0.3400(9) -0.354(17) 0.7442(12) Uiso 0.010(2) 8 0.356 d . . .
C6f C 0.3432(7) -0.216(12) 0.7021(12) Uiso 0.010(2) 8 0.356 d . . .
C2f C 0.4282(8) -0.211(8) 0.7784(13) Uiso 0.011(2) 8 0.356 d . . .
C4f C 0.3803(10) -0.400(13) 0.8025(12) Uiso 0.013(2) 8 0.356 d . . .
N7f N 0.2998(11) -0.47(3) 0.7457(12) Uiso 0.025(2) 8 0.356 d . . .
N1f N 0.3896(7) -0.131(7) 0.7183(12) Uiso 0.0097(16) 8 0.356 d . . .
N3f N 0.4272(9) -0.328(7) 0.8191(12) Uiso 0.0136(19) 8 0.356 d . . .
N2f N 0.4723(7) -0.135(15) 0.7900(13) Uiso 0.0120(17) 8 0.356 d . . .
O1f O 0.3082(7) -0.154(15) 0.6480(12) Uiso 0.0165(15) 8 0.356 d . . .
H1C8f H 0.300881 -0.66021 0.814918 Uiso 0.0357 8 0.356 d . . .

loop_
_atom_site_displace_Fourier_atom_site_label
_atom_site_displace_Fourier_axis
_atom_site_displace_Fourier_wave_vector_seq_id
_atom_site_displace_Fourier_param_cos
_atom_site_displace_Fourier_param_sin
? ? ? ? ?

loop_
_atom_site_displace_special_func_atom_site_label
_atom_site_displace_special_func_sawtooth_ax
_atom_site_displace_special_func_sawtooth_ay
_atom_site_displace_special_func_sawtooth_az
_atom_site_displace_special_func_sawtooth_c
_atom_site_displace_special_func_sawtooth_w
? ? ? ? ? ?

loop_
_atom_site_Fourier_wave_vector_seq_id
_atom_site_fourier_wave_vector_q1_coeff
1 1

loop_
_atom_site_occ_Fourier_atom_site_label
_atom_site_occ_Fourier_wave_vector_seq_id
_atom_site_occ_Fourier_param_cos
_atom_site_occ_Fourier_param_sin
? ? ? ?

loop_
_atom_site_occ_special_func_atom_site_label
_atom_site_occ_special_func_crenel_c
_atom_site_occ_special_func_crenel_w
K13 0.19383(17) 0.268
K11 0.5034(2) 0.356
K12 0.8682(3) 0.376
O23w 0.1670(3) 0.268
O21w 0.4797(4) 0.356
O22w 0.8434(4) 0.376
K23 0.0134 0.268
K21 0.32046(16) 0.356
K22 0.6834(2) 0.376
O33w -0.0041(4) 0.268
O31w 0.3135(4) 0.356
O32w 0.6794(4) 0.376
C8a 0.6011 0.376
N9a 0.571 0.376
C5a 0.6077 0.376
C6a 0.6171 0.376
C2a 0.5627 0.376
C4a 0.5758 0.376
N7a 0.624 0.376
N1a 0.5937 0.376
N3a 0.5526 0.376
N2a 0.542 0.376
O1a 0.6453 0.376
H1C8a 0.6053 0.376
C8b 0.2378 0.356
N9b 0.2073 0.356
C5b 0.2445 0.356
C6b 0.254 0.356
C2b 0.1989 0.356
C4b 0.2122 0.356
N7b 0.2609 0.356
N1b 0.2304 0.356
N3b 0.1886 0.356
N2b 0.1778 0.356
O1b 0.2827 0.356
H1C8b 0.2421 0.356
C8c -0.0773 0.268
N9c -0.1089 0.268
C5c -0.0695 0.268
C6c -0.0588 0.268
C2c -0.1165 0.268
C4c -0.1033 0.268
N7c -0.0529 0.268
N1c -0.0831 0.268
N3c -0.1278 0.268
N2c -0.1383 0.268
O1c -0.0286 0.268
H1C8c -0.0732 0.268
C8d 0.7508 0.376
N9d 0.7851 0.376
C5d 0.7568 0.376
C6d 0.7541 0.376
C2d 0.8142 0.376
C4d 0.7878 0.376
N7d 0.7325 0.376
N1d 0.7841 0.376
N3d 0.8181 0.376
N2d 0.8421 0.376
O1d 0.7268 0.376
H1C8d 0.7409 0.376
C8e 0.0718 0.268
N9e 0.1047 0.268
C5e 0.0834 0.268
C6e 0.0846 0.268
C2e 0.1405 0.268
C4e 0.1109 0.268
N7e 0.0575 0.268
N1e 0.1148 0.268
N3e 0.141 0.268
N2e 0.1685 0.268
O1e 0.061 0.268
H1C8e 0.0603 0.268
C8f 0.3822 0.356
N9f 0.4168 0.356
C5f 0.3907 0.356
C6f 0.3893 0.356
C2f 0.4496 0.356
C4f 0.421 0.356
N7f 0.3652 0.356
N1f 0.4202 0.356
N3f 0.4522 0.356
N2f 0.4786 0.356
O1f 0.3627 0.356
H1C8f 0.3714 0.356

loop_
_atom_site_U_Fourier_atom_site_label
_atom_site_U_Fourier_tens_elem
_atom_site_U_Fourier_wave_vector_seq_id
_atom_site_U_Fourier_param_cos
_atom_site_U_Fourier_param_sin
? ? ? ? ?

loop_
_atom_type_symbol
_atom_type_scat_dispersion_real
_atom_type_scat_dispersion_imag
_atom_type_scat_source
C 0.0033 0.0016 'International Tables Vol C tables 4.2.6.8 and 6.1.1.1'
H 0.0000 0.0000 'International Tables Vol C tables 4.2.6.8 and 6.1.1.1'
K 0.2009 0.2494 'International Tables Vol C tables 4.2.6.8 and 6.1.1.1'
N 0.0061 0.0033 'International Tables Vol C tables 4.2.6.8 and 6.1.1.1'
O 0.0106 0.0060 'International Tables Vol C tables 4.2.6.8 and 6.1.1.1'

loop_
_cell_wave_vector_seq_id
_cell_wave_vector_x
_cell_wave_vector_y
_cell_wave_vector_z
1 0.637000 0.000000 0.080200

loop_
_exptl_crystal_face_index_h
_exptl_crystal_face_index_k
_exptl_crystal_face_index_l
_exptl_crystal_face_perp_dist
? ? ? ?

loop_
_geom_angle_atom_site_label_1
_geom_angle_atom_site_label_2
_geom_angle_atom_site_label_3
_geom_angle_site_ssg_symmetry_1
_geom_angle_site_ssg_symmetry_2
_geom_angle_site_ssg_symmetry_3
_geom_angle_av
_geom_angle_min
_geom_angle_max
_geom_angle_publ_flag
? ? ? ? ? ? ? ? ? ?

loop_
_geom_bond_atom_site_label_1
_geom_bond_atom_site_label_2
_geom_bond_site_ssg_symmetry_1
_geom_bond_site_ssg_symmetry_2
_geom_bond_distance_av
_geom_bond_distance_min
_geom_bond_distance_max
_geom_bond_publ_flag
K13 K13 . 1_5455 3.411(6) 3.411(6) 3.411(6) ?
K13 K13 . 1_5655 3.411(6) 3.411(6) 3.411(6) ?
K13 K11 . 3_6575 4.651(15) 4.651(15) 4.651(15) ?
K13 K12 . 3_6575 4.338(14) 4.338(14) 4.338(14) ?
K13 K12 . 3_6675 4.854(13) 4.854(13) 4.854(13) ?
K13 O23w . . 2.65(2) 2.65(2) 2.65(2) ?
K13 O23w . 1_5655 2.68(2) 2.68(2) 2.68(2) ?
K13 O21w . 3_6475 4.09(2) 4.09(2) 4.09(2) ?
K13 O21w . 3_6575 3.26(2) 3.26(2) 3.26(2) ?
K13 O22w . 3_6475 4.035(19) 4.035(19) 4.035(19) ?
K13 O22w . 3_6575 3.01(2) 3.01(2) 3.01(2) ?
K13 C8a . 6_5465 4.89(2) 4.89(2) 4.89(2) ?
K13 N9a . 6_5465 4.76(4) 4.76(4) 4.76(4) ?
K13 H1C8a . 6_5465 4.296(10) 4.296(10) 4.296(10) ?
K13 C8b . 8_5555 3.79(2) 3.79(2) 3.79(2) ?
K13 C8b . 8_5655 4.24(2) 4.24(2) 4.24(2) ?
K13 N9b . 8_5555 2.93(2) 2.93(2) 2.93(2) ?
K13 N9b . 8_5655 2.92(2) 2.92(2) 2.92(2) ?
K13 C5b . 8_5555 4.58(3) 4.58(3) 4.58(3) ?
K13 C5b . 8_5655 4.59(3) 4.59(3) 4.59(3) ?
K13 C2b . 8_5555 4.84(3) 4.84(3) 4.84(3) ?
K13 C2b . 8_5655 3.98(4) 3.98(4) 3.98(4) ?
K13 C4b . 8_5555 3.53(3) 3.53(3) 3.53(3) ?
K13 C4b . 8_5655 3.23(3) 3.23(3) 3.23(3) ?
K13 N7b . 8_5555 4.68(2) 4.68(2) 4.68(2) ?
K13 N3b . 8_5555 3.81(3) 3.81(3) 3.81(3) ?
K13 N3b . 8_5655 2.85(4) 2.85(4) 2.85(4) ?
K13 N2b . 8_5655 4.43(4) 4.43(4) 4.43(4) ?
K13 H1C8b . 8_5555 4.046(7) 4.046(7) 4.046(7) ?
K13 H1C8b . 8_5655 4.711(6) 4.711(6) 4.711(6) ?
K13 C8c . 6_5465 4.81(4) 4.81(4) 4.81(4) ?
K13 N9c . 6_5465 4.62(5) 4.62(5) 4.62(5) ?
K13 H1C8c . 6_5465 4.261(10) 4.261(10) 4.261(10) ?
K13 C8e . . 4.92(3) 4.92(3) 4.92(3) ?
K13 N9e . . 3.73(3) 3.73(3) 3.73(3) ?
K13 N9e . 1_5655 4.34(5) 4.34(5) 4.34(5) ?
K13 C5e . . 4.64(2) 4.64(2) 4.64(2) ?
K13 C2e . . 3.57(3) 3.57(3) 3.57(3) ?
K13 C2e . 1_5655 3.81(3) 3.81(3) 3.81(3) ?
K13 C4e . . 3.50(2) 3.50(2) 3.50(2) ?
K13 C4e . 1_5655 4.11(3) 4.11(3) 4.11(3) ?
K13 N1e . . 4.71(3) 4.71(3) 4.71(3) ?
K13 N3e . . 2.86(2) 2.86(2) 2.86(2) ?
K13 N3e . 1_5655 3.11(2) 3.11(2) 3.11(2) ?
K13 N2e . . 3.82(4) 3.82(4) 3.82(4) ?
K13 N2e . 1_5655 3.67(4) 3.67(4) 3.67(4) ?
K11 K11 . 1_5455 3.411(6) 3.411(6) 3.411(6) ?
K11 K11 . 1_5655 3.411(6) 3.411(6) 3.411(6) ?
K11 K11 . 3_6575 4.502(15) 4.502(15) 4.502(15) ?
K11 K11 . 3_6675 4.944(14) 4.944(14) 4.944(14) ?
K11 O23w . 3_6475 4.17(2) 4.17(2) 4.17(2) ?
K11 O23w . 3_6575 3.37(3) 3.37(3) 3.37(3) ?
K11 O21w . . 2.63(2) 2.63(2) 2.63(2) ?
K11 O21w . 1_5655 2.67(2) 2.67(2) 2.67(2) ?
K11 O21w . 3_6475 4.14(2) 4.14(2) 4.14(2) ?
K11 O21w . 3_6575 3.08(2) 3.08(2) 3.08(2) ?
K11 C8a . 6_5465 4.65(2) 4.65(2) 4.65(2) ?
K11 C8a . 8_5555 3.786(13) 3.786(13) 3.786(13) ?
K11 C8a . 8_5655 4.303(12) 4.303(12) 4.303(12) ?
K11 N9a . 6_5465 4.49(4) 4.49(4) 4.49(4) ?
K11 N9a . 8_5555 2.885(16) 2.885(16) 2.885(16) ?
K11 N9a . 8_5655 2.986(16) 2.986(16) 2.986(16) ?
K11 C5a . 8_5555 4.37(2) 4.37(2) 4.37(2) ?
K11 C5a . 8_5655 4.66(2) 4.66(2) 4.66(2) ?
K11 C2a . 8_5555 4.52(3) 4.52(3) 4.52(3) ?
K11 C2a . 8_5655 4.04(4) 4.04(4) 4.04(4) ?
K11 C4a . 8_5555 3.34(2) 3.34(2) 3.34(2) ?
K11 C4a . 8_5655 3.30(2) 3.30(2) 3.30(2) ?
K11 N7a . 8_5555 4.584(18) 4.584(18) 4.584(18) ?
K11 N3a . 8_5555 3.54(3) 3.54(3) 3.54(3) ?
K11 N3a . 8_5655 2.92(3) 2.92(3) 2.92(3) ?
K11 N2a . 8_5655 4.48(4) 4.48(4) 4.48(4) ?
K11 H1C8a . 6_5465 4.078(9) 4.078(9) 4.078(9) ?
K11 H1C8a . 8_5555 4.134(7) 4.134(7) 4.134(7) ?
K11 H1C8a . 8_5655 4.763(6) 4.763(6) 4.763(6) ?
K11 N9b . 6_5465 4.94(4) 4.94(4) 4.94(4) ?
K11 H1C8b . 6_5465 4.496(10) 4.496(10) 4.496(10) ?
K11 C8f . 1_5655 4.95(4) 4.95(4) 4.95(4) ?
K11 N9f . . 4.22(5) 4.22(5) 4.22(5) ?
K11 N9f . 1_5655 3.65(4) 3.65(4) 3.65(4) ?
K11 C5f . . 4.96(3) 4.96(3) 4.96(3) ?
K11 C5f . 1_5655 4.93(3) 4.93(3) 4.93(3) ?
K11 C2f . . 3.44(3) 3.44(3) 3.44(3) ?
K11 C2f . 1_5655 3.85(3) 3.85(3) 3.85(3) ?
K11 C4f . . 3.82(3) 3.82(3) 3.82(3) ?
K11 C4f . 1_5655 3.64(3) 3.64(3) 3.64(3) ?
K11 N1f . . 4.68(3) 4.68(3) 4.68(3) ?
K11 N3f . . 2.89(2) 2.89(2) 2.89(2) ?
K11 N3f . 1_5655 2.94(2) 2.94(2) 2.94(2) ?
K11 N2f . . 3.40(4) 3.40(4) 3.40(4) ?
K11 N2f . 1_5655 4.04(4) 4.04(4) 4.04(4) ?
K12 K12 . 1_5455 3.411(5) 3.411(5) 3.411(5) ?
K12 K12 . 1_5655 3.411(5) 3.411(5) 3.411(5) ?
K12 K12 . 3_6575 3.927(13) 3.927(13) 3.927(13) ?
K12 K12 . 3_6675 4.194(12) 4.194(12) 4.194(12) ?
K12 O23w . 3_6475 4.06(2) 4.06(2) 4.06(2) ?
K12 O23w . 3_6575 3.07(2) 3.07(2) 3.07(2) ?
K12 O22w . . 2.61(2) 2.61(2) 2.61(2) ?
K12 O22w . 1_5655 2.67(2) 2.67(2) 2.67(2) ?
K12 O22w . 3_6475 4.069(16) 4.069(16) 4.069(16) ?
K12 O22w . 3_6575 2.60(2) 2.60(2) 2.60(2) ?
K12 O22w . 3_6675 4.497(15) 4.497(15) 4.497(15) ?
K12 C8a . 8_5555 3.836(13) 3.836(13) 3.836(13) ?
K12 C8a . 8_5655 4.230(12) 4.230(12) 4.230(12) ?
K12 N9a . 8_5555 3.013(17) 3.013(17) 3.013(17) ?
K12 N9a . 8_5655 2.944(17) 2.944(17) 2.944(17) ?
K12 C5a . 8_5555 4.61(2) 4.61(2) 4.61(2) ?
K12 C5a . 8_5655 4.78(2) 4.78(2) 4.78(2) ?
K12 C2a . 8_5555 4.88(3) 4.88(3) 4.88(3) ?
K12 C2a . 8_5655 4.33(4) 4.33(4) 4.33(4) ?
K12 C4a . 8_5555 3.59(2) 3.59(2) 3.59(2) ?
K12 C4a . 8_5655 3.41(2) 3.41(2) 3.41(2) ?
K12 N7a . 8_5555 4.704(18) 4.704(18) 4.704(18) ?
K12 N3a . 8_5555 3.88(3) 3.88(3) 3.88(3) ?
K12 N3a . 8_5655 3.17(3) 3.17(3) 3.17(3) ?
K12 N2a . 8_5655 4.82(4) 4.82(4) 4.82(4) ?
K12 H1C8a . 8_5555 4.093(6) 4.093(6) 4.093(6) ?
K12 H1C8a . 8_5655 4.620(6) 4.620(6) 4.620(6) ?
K12 C8b . 6_5465 4.76(4) 4.76(4) 4.76(4) ?
K12 C8b . 8_5555 4.04(2) 4.04(2) 4.04(2) ?
K12 C8b . 8_5655 4.17(2) 4.17(2) 4.17(2) ?
K12 N9b . 6_5465 4.56(4) 4.56(4) 4.56(4) ?
K12 N9b . 8_5555 3.33(3) 3.33(3) 3.33(3) ?
K12 N9b . 8_5655 2.92(3) 2.92(3) 2.92(3) ?
K12 C5b . 8_5655 4.85(3) 4.85(3) 4.85(3) ?
K12 C2b . 8_5655 4.52(4) 4.52(4) 4.52(4) ?
K12 C4b . 8_5555 4.10(3) 4.10(3) 4.10(3) ?
K12 C4b . 8_5655 3.49(3) 3.49(3) 3.49(3) ?
K12 N3b . 8_5555 4.48(3) 4.48(3) 4.48(3) ?
K12 N3b . 8_5655 3.34(4) 3.34(4) 3.34(4) ?
K12 H1C8b . 6_5465 4.207(9) 4.207(9) 4.207(9) ?
K12 H1C8b . 8_5555 4.139(6) 4.139(6) 4.139(6) ?
K12 H1C8b . 8_5655 4.515(6) 4.515(6) 4.515(6) ?
K12 C8c . 6_5465 4.26(4) 4.26(4) 4.26(4) ?
K12 C8c . 8_5555 3.85(2) 3.85(2) 3.85(2) ?
K12 C8c . 8_5655 4.18(2) 4.18(2) 4.18(2) ?
K12 N9c . 6_5465 3.99(4) 3.99(4) 3.99(4) ?
K12 N9c . 8_5555 2.91(3) 2.91(3) 2.91(3) ?
K12 N9c . 8_5655 2.91(3) 2.91(3) 2.91(3) ?
K12 C5c . 8_5555 4.79(3) 4.79(3) 4.79(3) ?
K12 C5c . 8_5655 4.48(3) 4.48(3) 4.48(3) ?
K12 C2c . 8_5555 5.00(3) 5.00(3) 5.00(3) ?
K12 C2c . 8_5655 3.91(4) 3.91(4) 3.91(4) ?
K12 C4c . 8_5555 3.65(3) 3.65(3) 3.65(3) ?
K12 C4c . 8_5655 3.17(3) 3.17(3) 3.17(3) ?
K12 N7c . 8_5555 4.86(3) 4.86(3) 4.86(3) ?
K12 N7c . 8_5655 4.98(3) 4.98(3) 4.98(3) ?
K12 N3c . 8_5555 3.89(3) 3.89(3) 3.89(3) ?
K12 N3c . 8_5655 2.82(4) 2.82(4) 2.82(4) ?
K12 N3c . 8_5755 4.91(3) 4.91(3) 4.91(3) ?
K12 N2c . 8_5655 4.39(4) 4.39(4) 4.39(4) ?
K12 H1C8c . 6_5465 3.790(9) 3.790(9) 3.790(9) ?
K12 H1C8c . 6_5565 4.779(7) 4.779(7) 4.779(7) ?
K12 H1C8c . 8_5555 4.055(6) 4.055(6) 4.055(6) ?
K12 H1C8c . 8_5655 4.666(6) 4.666(6) 4.666(6) ?
K12 C8d . . 4.73(2) 4.73(2) 4.73(2) ?
K12 N9d . . 3.40(3) 3.40(3) 3.40(3) ?
K12 N9d . 1_5655 4.36(3) 4.36(3) 4.36(3) ?
K12 C5d . . 4.76(2) 4.76(2) 4.76(2) ?
K12 C2d . . 3.76(3) 3.76(3) 3.76(3) ?
K12 C2d . 1_5655 3.65(3) 3.65(3) 3.65(3) ?
K12 C4d . . 3.42(2) 3.42(2) 3.42(2) ?
K12 C4d . 1_5655 4.01(2) 4.01(2) 4.01(2) ?
K12 N1d . 1_5655 4.90(3) 4.90(3) 4.90(3) ?
K12 N3d . . 2.79(2) 2.79(2) 2.79(2) ?
K12 N3d . 1_5655 3.10(2) 3.10(2) 3.10(2) ?
K12 N2d . . 4.04(4) 4.04(4) 4.04(4) ?
K12 N2d . 1_5655 3.58(4) 3.58(4) 3.58(4) ?
O23w O23w . 1_5455 3.411(17) 3.411(17) 3.411(17) ?
O23w O23w . 1_5655 3.411(17) 3.411(17) 3.411(17) ?
O23w O21w . 3_6475 2.98(2) 2.98(2) 2.98(2) ?
O23w O21w . 3_6575 3.782(19) 3.782(19) 3.782(19) ?
O23w O22w . 3_6475 3.035(18) 3.035(18) 3.035(18) ?
O23w O22w . 3_6575 3.672(17) 3.672(17) 3.672(17) ?
O23w C8a . 6_5365 3.22(3) 3.22(3) 3.22(3) ?
O23w C8a . 6_5465 3.44(3) 3.44(3) 3.44(3) ?
O23w N9a . 6_5365 2.88(4) 2.88(4) 2.88(4) ?
O23w N9a . 6_5465 3.65(4) 3.65(4) 3.65(4) ?
O23w C4a . 6_5365 4.16(5) 4.16(5) 4.16(5) ?
O23w C4a . 6_5465 4.81(4) 4.81(4) 4.81(4) ?
O23w N7a . 6_5365 4.51(4) 4.51(4) 4.51(4) ?
O23w N7a . 6_5465 4.52(4) 4.52(4) 4.52(4) ?
O23w N3a . 6_5365 4.91(5) 4.91(5) 4.91(5) ?
O23w H1C8a . 6_5365 2.918(18) 2.918(18) 2.918(18) ?
O23w H1C8a . 6_5465 2.922(18) 2.922(18) 2.922(18) ?
O23w C8b . 8_5555 4.88(3) 4.88(3) 4.88(3) ?
O23w N9b . 8_5555 3.87(4) 3.87(4) 3.87(4) ?
O23w C4b . 8_5555 4.79(4) 4.79(4) 4.79(4) ?
O23w N3b . 8_5555 4.88(4) 4.88(4) 4.88(4) ?
O23w H1C8b . 8_5555 4.912(15) 4.912(15) 4.912(15) ?
O23w C8c . 6_5365 3.12(4) 3.12(4) 3.12(4) ?
O23w C8c . 6_5465 3.41(4) 3.41(4) 3.41(4) ?
O23w N9c . 6_5365 2.78(5) 2.78(5) 2.78(5) ?
O23w N9c . 6_5465 3.51(4) 3.51(4) 3.51(4) ?
O23w C5c . 6_5365 4.73(5) 4.73(5) 4.73(5) ?
O23w C4c . 6_5365 3.91(5) 3.91(5) 3.91(5) ?
O23w C4c . 6_5465 4.81(4) 4.81(4) 4.81(4) ?
O23w N7c . 6_5365 4.27(4) 4.27(4) 4.27(4) ?
O23w N7c . 6_5465 4.65(4) 4.65(4) 4.65(4) ?
O23w N3c . 6_5365 4.64(5) 4.64(5) 4.64(5) ?
O23w H1C8c . 6_5365 2.956(18) 2.956(18) 2.956(18) ?
O23w H1C8c . 6_5465 2.832(18) 2.832(18) 2.832(18) ?
O23w C8e . 1_5455 4.50(5) 4.50(5) 4.50(5) ?
O23w C8e . . 4.06(4) 4.06(4) 4.06(4) ?
O23w N9e . 1_5455 3.81(5) 3.81(5) 3.81(5) ?
O23w N9e . . 2.77(3) 2.77(3) 2.77(3) ?
O23w N9e . 1_5655 4.91(6) 4.91(6) 4.91(6) ?
O23w C5e . . 4.70(4) 4.70(4) 4.70(4) ?
O23w C2e . . 4.38(5) 4.38(5) 4.38(5) ?
O23w C4e . 1_5455 4.27(4) 4.27(4) 4.27(4) ?
O23w C4e . . 3.33(4) 3.33(4) 3.33(4) ?
O23w N3e . 1_5455 4.52(4) 4.52(4) 4.52(4) ?
O23w N3e . . 3.18(4) 3.18(4) 3.18(4) ?
O23w N3e . 1_5655 4.81(4) 4.81(4) 4.81(4) ?
O23w N2e . . 4.93(5) 4.93(5) 4.93(5) ?
O23w H1C8e . 1_5455 4.726(13) 4.726(13) 4.726(13) ?
O23w H1C8e . . 4.421(13) 4.421(13) 4.421(13) ?
O21w O21w . 1_5455 3.411(16) 3.411(16) 3.411(16) ?
O21w O21w . 1_5655 3.411(16) 3.411(16) 3.411(16) ?
O21w O21w . 3_6475 2.967(18) 2.967(18) 2.967(18) ?
O21w O21w . 3_6575 3.542(17) 3.542(17) 3.542(17) ?
O21w C8a . 6_5365 3.19(3) 3.19(3) 3.19(3) ?
O21w C8a . 6_5465 3.15(3) 3.15(3) 3.15(3) ?
O21w C8a . 8_5555 4.71(2) 4.71(2) 4.71(2) ?
O21w N9a . 6_5365 2.74(4) 2.74(4) 2.74(4) ?
O21w N9a . 6_5465 3.30(3) 3.30(3) 3.30(3) ?
O21w N9a . 8_5555 3.71(3) 3.71(3) 3.71(3) ?
O21w C5a . 6_5365 4.88(4) 4.88(4) 4.88(4) ?
O21w C4a . 6_5365 3.96(4) 3.96(4) 3.96(4) ?
O21w C4a . 6_5465 4.46(4) 4.46(4) 4.46(4) ?
O21w C4a . 8_5555 4.62(4) 4.62(4) 4.62(4) ?
O21w N7a . 6_5365 4.44(3) 4.44(3) 4.44(3) ?
O21w N7a . 6_5465 4.26(4) 4.26(4) 4.26(4) ?
O21w N3a . 6_5365 4.66(4) 4.66(4) 4.66(4) ?
O21w N3a . 8_5555 4.74(4) 4.74(4) 4.74(4) ?
O21w H1C8a . 6_5365 2.983(15) 2.983(15) 2.983(15) ?
O21w H1C8a . 6_5465 2.696(16) 2.696(16) 2.696(16) ?
O21w H1C8a . 8_5555 4.754(14) 4.754(14) 4.754(14) ?
O21w C8b . 6_5365 3.40(4) 3.40(4) 3.40(4) ?
O21w C8b . 6_5465 3.66(4) 3.66(4) 3.66(4) ?
O21w N9b . 6_5365 3.00(5) 3.00(5) 3.00(5) ?
O21w N9b . 6_5465 3.81(4) 3.81(4) 3.81(4) ?
O21w C4b . 6_5365 4.23(5) 4.23(5) 4.23(5) ?
O21w N7b . 6_5365 4.66(4) 4.66(4) 4.66(4) ?
O21w N7b . 6_5465 4.83(4) 4.83(4) 4.83(4) ?
O21w N3b . 6_5365 4.93(5) 4.93(5) 4.93(5) ?
O21w H1C8b . 6_5365 3.135(18) 3.135(18) 3.135(18) ?
O21w H1C8b . 6_5465 3.088(18) 3.088(18) 3.088(18) ?
O21w C8f . . 4.07(3) 4.07(3) 4.07(3) ?
O21w C8f . 1_5655 4.75(6) 4.75(6) 4.75(6) ?
O21w N9f . 1_5455 4.93(6) 4.93(6) 4.93(6) ?
O21w N9f . . 2.81(3) 2.81(3) 2.81(3) ?
O21w N9f . 1_5655 3.85(5) 3.85(5) 3.85(5) ?
O21w C5f . . 4.68(3) 4.68(3) 4.68(3) ?
O21w C2f . . 4.37(5) 4.37(5) 4.37(5) ?
O21w C4f . 1_5455 4.94(4) 4.94(4) 4.94(4) ?
O21w C4f . . 3.34(3) 3.34(3) 3.34(3) ?
O21w C4f . 1_5655 4.60(4) 4.60(4) 4.60(4) ?
O21w N3f . 1_5455 4.68(4) 4.68(4) 4.68(4) ?
O21w N3f . . 3.21(4) 3.21(4) 3.21(4) ?
O21w N3f . 1_5655 4.69(3) 4.69(3) 4.69(3) ?
O21w N2f . . 4.94(5) 4.94(5) 4.94(5) ?
O21w H1C8f . . 4.435(13) 4.435(13) 4.435(13) ?
O21w H1C8f . 1_5655 4.861(13) 4.861(13) 4.861(13) ?
O22w O22w . 1_5455 3.411(15) 3.411(15) 3.411(15) ?
O22w O22w . 1_5655 3.411(15) 3.411(15) 3.411(15) ?
O22w O22w . 3_6475 3.194(17) 3.194(17) 3.194(17) ?
O22w O22w . 3_6575 3.420(17) 3.420(17) 3.420(17) ?
O22w O33w . 6_5465 4.86(2) 4.86(2) 4.86(2) ?
O22w C8a . 8_5555 4.87(2) 4.87(2) 4.87(2) ?
O22w N9a . 8_5555 3.95(3) 3.95(3) 3.95(3) ?
O22w C4a . 8_5555 4.91(4) 4.91(4) 4.91(4) ?
O22w H1C8a . 8_5555 4.851(15) 4.851(15) 4.851(15) ?
O22w C8b . 6_5365 3.20(4) 3.20(4) 3.20(4) ?
O22w C8b . 6_5465 3.32(4) 3.32(4) 3.32(4) ?
O22w N9b . 6_5365 2.74(5) 2.74(5) 2.74(5) ?
O22w N9b . 6_5465 3.45(4) 3.45(4) 3.45(4) ?
O22w N9b . 8_5555 4.26(4) 4.26(4) 4.26(4) ?
O22w C5b . 6_5365 4.85(4) 4.85(4) 4.85(4) ?
O22w C4b . 6_5365 3.93(5) 3.93(5) 3.93(5) ?
O22w C4b . 6_5465 4.68(4) 4.68(4) 4.68(4) ?
O22w N7b . 6_5365 4.43(4) 4.43(4) 4.43(4) ?
O22w N7b . 6_5465 4.49(4) 4.49(4) 4.49(4) ?
O22w N3b . 6_5365 4.61(5) 4.61(5) 4.61(5) ?
O22w H1C8b . 6_5365 3.032(16) 3.032(16) 3.032(16) ?
O22w H1C8b . 6_5465 2.789(17) 2.789(17) 2.789(17) ?
O22w C8c . 6_5365 2.95(4) 2.95(4) 2.95(4) ?
O22w C8c . 6_5465 2.80(4) 2.80(4) 2.80(4) ?
O22w C8c . 8_5555 4.82(3) 4.82(3) 4.82(3) ?
O22w N9c . 6_5365 2.46(5) 2.46(5) 2.46(5) ?
O22w N9c . 6_5465 2.80(4) 2.80(4) 2.80(4) ?
O22w N9c . 8_5555 3.83(4) 3.83(4) 3.83(4) ?
O22w C5c . 6_5365 4.25(4) 4.25(4) 4.25(4) ?
O22w C5c . 6_5465 4.77(4) 4.77(4) 4.77(4) ?
O22w C4c . 6_5365 3.41(5) 3.41(5) 3.41(5) ?
O22w C4c . 6_5465 4.08(4) 4.08(4) 4.08(4) ?
O22w C4c . 8_5555 4.77(4) 4.77(4) 4.77(4) ?
O22w N7c . 6_5365 3.97(4) 3.97(4) 3.97(4) ?
O22w N7c . 6_5465 4.05(4) 4.05(4) 4.05(4) ?
O22w N3c . 6_5365 4.06(5) 4.06(5) 4.06(5) ?
O22w N3c . 8_5555 4.88(4) 4.88(4) 4.88(4) ?
O22w H1C8c . 6_5365 3.003(13) 3.003(13) 3.003(13) ?
O22w H1C8c . 6_5465 2.348(15) 2.348(15) 2.348(15) ?
O22w H1C8c . 8_5555 4.840(15) 4.840(15) 4.840(15) ?
O22w C8d . 1_5455 4.39(3) 4.39(3) 4.39(3) ?
O22w C8d . . 3.98(3) 3.98(3) 3.98(3) ?
O22w N9d . 1_5455 3.51(3) 3.51(3) 3.51(3) ?
O22w N9d . . 2.78(3) 2.78(3) 2.78(3) ?
O22w C5d . . 4.63(3) 4.63(3) 4.63(3) ?
O22w C2d . . 4.41(5) 4.41(5) 4.41(5) ?
O22w C4d . 1_5455 4.33(3) 4.33(3) 4.33(3) ?
O22w C4d . . 3.34(4) 3.34(4) 3.34(4) ?
O22w N7d . . 4.93(3) 4.93(3) 4.93(3) ?
O22w N3d . 1_5455 4.56(4) 4.56(4) 4.56(4) ?
O22w N3d . . 3.26(4) 3.26(4) 3.26(4) ?
O22w N3d . 1_5655 4.87(3) 4.87(3) 4.87(3) ?
O22w H1C8d . 1_5455 4.478(13) 4.478(13) 4.478(13) ?
O22w H1C8d . . 4.331(13) 4.331(13) 4.331(13) ?
K23 K23 . 1_5455 3.411(6) 3.411(6) 3.411(6) ?
K23 K23 . 1_5655 3.411(6) 3.411(6) 3.411(6) ?
K23 K23 . 7_5565 4.192(14) 4.192(14) 4.192(14) ?
K23 K23 . 7_5665 3.988(15) 3.988(15) 3.988(15) ?
K23 O33w . . 2.96(3) 2.96(3) 2.96(3) ?
K23 O33w . 1_5655 3.68(3) 3.68(3) 3.68(3) ?
K23 C8c . . 4.46(4) 4.46(4) 4.46(4) ?
K23 C5c . 1_5455 3.93(2) 3.93(2) 3.93(2) ?
K23 C5c . . 3.57(2) 3.57(2) 3.57(2) ?
K23 C5c . 7_5665 4.74(4) 4.74(4) 4.74(4) ?
K23 C6c . 1_5455 3.41(2) 3.41(2) 3.41(2) ?
K23 C6c . . 3.39(2) 3.39(2) 3.39(2) ?
K23 C6c . 7_5665 3.49(4) 3.49(4) 3.49(4) ?
K23 C6c . 7_5765 4.72(3) 4.72(3) 4.72(3) ?
K23 C4c . . 4.90(3) 4.90(3) 4.90(3) ?
K23 N7c . 1_5455 4.13(3) 4.13(3) 4.13(3) ?
K23 N7c . . 3.20(4) 3.20(4) 3.20(4) ?
K23 N1c . 1_5455 4.30(2) 4.30(2) 4.30(2) ?
K23 N1c . . 4.69(2) 4.69(2) 4.69(2) ?
K23 N1c . 7_5665 3.61(3) 3.61(3) 3.61(3) ?
K23 N1c . 7_5765 4.42(3) 4.42(3) 4.42(3) ?
K23 O1c . 1_5455 2.69(2) 2.69(2) 2.69(2) ?
K23 O1c . . 2.60(2) 2.60(2) 2.60(2) ?
K23 O1c . 7_5565 4.40(3) 4.40(3) 4.40(3) ?
K23 O1c . 7_5665 2.56(4) 2.56(4) 2.56(4) ?
K23 O1c . 7_5765 4.13(3) 4.13(3) 4.13(3) ?
K23 H1C8c . . 4.874(10) 4.874(10) 4.874(10) ?
K23 H1C8d . 6_5565 4.467(11) 4.467(11) 4.467(11) ?
K23 C5e . . 4.35(4) 4.35(4) 4.35(4) ?
K23 C5e . 1_5655 3.99(3) 3.99(3) 3.99(3) ?
K23 C6e . . 3.72(3) 3.72(3) 3.72(3) ?
K23 C6e . 1_5655 3.35(3) 3.35(3) 3.35(3) ?
K23 N7e . . 4.38(5) 4.38(5) 4.38(5) ?
K23 N7e . 1_5655 4.29(5) 4.29(5) 4.29(5) ?
K23 N1e . . 4.77(2) 4.77(2) 4.77(2) ?
K23 N1e . 1_5655 4.16(2) 4.16(2) 4.16(2) ?
K23 O1e . . 2.58(3) 2.58(3) 2.58(3) ?
K23 O1e . 1_5655 2.58(3) 2.58(3) 2.58(3) ?
K23 O1e . 7_5565 4.93(3) 4.93(3) 4.93(3) ?
K23 H1C8e . 6_5565 4.978(12) 4.978(12) 4.978(12) ?
K21 K21 . 1_5455 3.411(6) 3.411(6) 3.411(6) ?
K21 K21 . 1_5655 3.411(6) 3.411(6) 3.411(6) ?
K21 K22 . 7_5465 4.933(11) 4.933(11) 4.933(11) ?
K21 K22 . 7_5565 3.584(14) 3.584(14) 3.584(14) ?
K21 K22 . 7_5665 4.962(11) 4.962(11) 4.962(11) ?
K21 O31w . . 2.97(3) 2.97(3) 2.97(3) ?
K21 O31w . 1_5655 3.88(3) 3.88(3) 3.88(3) ?
K21 C5a . 7_5565 4.91(3) 4.91(3) 4.91(3) ?
K21 C5a . 7_5665 4.70(3) 4.70(3) 4.70(3) ?
K21 C6a . 7_5565 3.82(3) 3.82(3) 3.82(3) ?
K21 C6a . 7_5665 3.54(3) 3.54(3) 3.54(3) ?
K21 C2a . 7_5665 4.82(3) 4.82(3) 4.82(3) ?
K21 N1a . 7_5565 4.27(2) 4.27(2) 4.27(2) ?
K21 N1a . 7_5665 3.57(3) 3.57(3) 3.57(3) ?
K21 O1a . 7_5565 2.72(3) 2.72(3) 2.72(3) ?
K21 O1a . 7_5665 2.83(3) 2.83(3) 2.83(3) ?
K21 C8b . 1_5455 4.49(3) 4.49(3) 4.49(3) ?
K21 C8b . . 4.20(3) 4.20(3) 4.20(3) ?
K21 C5b . 1_5455 3.38(2) 3.38(2) 3.38(2) ?
K21 C5b . . 3.54(2) 3.54(2) 3.54(2) ?
K21 C6b . 1_5455 3.19(2) 3.19(2) 3.19(2) ?
K21 C6b . . 3.54(2) 3.54(2) 3.54(2) ?
K21 C4b . 1_5455 4.49(2) 4.49(2) 4.49(2) ?
K21 C4b . . 4.84(2) 4.84(2) 4.84(2) ?
K21 N7b . 1_5455 3.42(3) 3.42(3) 3.42(3) ?
K21 N7b . . 2.98(3) 2.98(3) 2.98(3) ?
K21 N1b . 1_5455 4.19(2) 4.19(2) 4.19(2) ?
K21 N1b . . 4.88(2) 4.88(2) 4.88(2) ?
K21 O1b . 1_5455 2.80(3) 2.80(3) 2.80(3) ?
K21 O1b . . 2.86(3) 2.86(3) 2.86(3) ?
K21 H1C8b . . 4.543(9) 4.543(9) 4.543(9) ?
K21 H1C8d . 6_5565 4.716(10) 4.716(10) 4.716(10) ?
K21 C5f . . 4.86(4) 4.86(4) 4.86(4) ?
K21 C5f . 1_5655 4.32(3) 4.32(3) 4.32(3) ?
K21 C6f . . 3.86(3) 3.86(3) 3.86(3) ?
K21 C6f . 1_5655 3.63(3) 3.63(3) 3.63(3) ?
K21 N7f . 1_5655 4.55(4) 4.55(4) 4.55(4) ?
K21 N1f . . 4.47(2) 4.47(2) 4.47(2) ?
K21 N1f . 1_5655 4.50(2) 4.50(2) 4.50(2) ?
K21 O1f . . 2.70(4) 2.70(4) 2.70(4) ?
K21 O1f . 1_5655 2.65(4) 2.65(4) 2.65(4) ?
K22 K22 . 1_5455 3.411(6) 3.411(6) 3.411(6) ?
K22 K22 . 1_5655 3.411(6) 3.411(6) 3.411(6) ?
K22 K22 . 7_5465 4.759(12) 4.759(12) 4.759(12) ?
K22 K22 . 7_5565 4.043(14) 4.043(14) 4.043(14) ?
K22 O32w . 1_5455 3.89(2) 3.89(2) 3.89(2) ?
K22 O32w . . 2.98(3) 2.98(3) 2.98(3) ?
K22 C8a . 1_5455 4.319(19) 4.319(19) 4.319(19) ?
K22 C8a . . 4.385(19) 4.385(19) 4.385(19) ?
K22 N9a . 1_5455 4.95(2) 4.95(2) 4.95(2) ?
K22 C5a . 1_5455 3.302(18) 3.302(18) 3.302(18) ?
K22 C5a . . 3.615(17) 3.615(17) 3.615(17) ?
K22 C6a . 1_5455 3.19(2) 3.19(2) 3.19(2) ?
K22 C6a . . 3.524(19) 3.524(19) 3.524(19) ?
K22 C6a . 7_5565 3.84(3) 3.84(3) 3.84(3) ?
K22 C6a . 7_5665 4.22(3) 4.22(3) 4.22(3) ?
K22 C4a . 1_5455 4.396(19) 4.396(19) 4.396(19) ?
K22 C4a . . 4.934(19) 4.934(19) 4.934(19) ?
K22 N7a . 1_5455 3.27(2) 3.27(2) 3.27(2) ?
K22 N7a . . 3.15(2) 3.15(2) 3.15(2) ?
K22 N1a . 1_5455 4.22(2) 4.22(2) 4.22(2) ?
K22 N1a . . 4.85(2) 4.85(2) 4.85(2) ?
K22 N1a . 7_5565 4.13(3) 4.13(3) 4.13(3) ?
K22 N1a . 7_5665 4.09(3) 4.09(3) 4.09(3) ?
K22 O1a . 1_5455 2.86(2) 2.86(2) 2.86(2) ?
K22 O1a . . 2.77(2) 2.77(2) 2.77(2) ?
K22 O1a . 7_5465 4.99(2) 4.99(2) 4.99(2) ?
K22 O1a . 7_5565 2.73(3) 2.73(3) 2.73(3) ?
K22 O1a . 7_5665 3.65(3) 3.65(3) 3.65(3) ?
K22 H1C8a . 1_5455 4.843(8) 4.843(8) 4.843(8) ?
K22 H1C8a . . 4.756(9) 4.756(9) 4.756(9) ?
K22 C5b . 7_5565 4.85(4) 4.85(4) 4.85(4) ?
K22 C5b . 7_5665 4.75(4) 4.75(4) 4.75(4) ?
K22 C6b . 7_5565 3.83(3) 3.83(3) 3.83(3) ?
K22 C6b . 7_5665 3.54(3) 3.54(3) 3.54(3) ?
K22 C2b . 7_5665 4.90(3) 4.90(3) 4.90(3) ?
K22 N1b . 7_5565 4.36(3) 4.36(3) 4.36(3) ?
K22 N1b . 7_5665 3.59(3) 3.59(3) 3.59(3) ?
K22 O1b . 7_5565 2.77(3) 2.77(3) 2.77(3) ?
K22 O1b . 7_5665 2.73(3) 2.73(3) 2.73(3) ?
K22 C5d . . 4.35(3) 4.35(3) 4.35(3) ?
K22 C5d . 1_5655 4.89(3) 4.89(3) 4.89(3) ?
K22 C6d . . 3.60(3) 3.60(3) 3.60(3) ?
K22 C6d . 1_5655 3.90(3) 3.90(3) 3.90(3) ?
K22 N7d . . 4.58(4) 4.58(4) 4.58(4) ?
K22 N1d . . 4.48(2) 4.48(2) 4.48(2) ?
K22 N1d . 1_5655 4.48(2) 4.48(2) 4.48(2) ?
K22 O1d . . 2.54(3) 2.54(3) 2.54(3) ?
K22 O1d . 1_5655 2.81(3) 2.81(3) 2.81(3) ?
K22 H1C8e . 6_5565 4.872(10) 4.872(10) 4.872(10) ?
K22 H1C8f . 6_5565 4.602(10) 4.602(10) 4.602(10) ?
O33w O33w . 1_5455 3.411(19) 3.411(19) 3.411(19) ?
O33w O33w . 1_5655 3.411(19) 3.411(19) 3.411(19) ?
O33w C8c . 1_5455 3.47(3) 3.47(3) 3.47(3) ?
O33w C8c . . 3.27(3) 3.27(3) 3.27(3) ?
O33w N9c . 1_5455 4.45(3) 4.45(3) 4.45(3) ?
O33w N9c . . 4.59(3) 4.59(3) 4.59(3) ?
O33w C5c . 1_5455 3.55(3) 3.55(3) 3.55(3) ?
O33w C5c . . 4.09(3) 4.09(3) 4.09(3) ?
O33w C6c . 1_5455 4.08(4) 4.08(4) 4.08(4) ?
O33w C6c . . 4.84(4) 4.84(4) 4.84(4) ?
O33w C4c . 1_5455 4.43(3) 4.43(3) 4.43(3) ?
O33w C4c . . 4.92(3) 4.92(3) 4.92(3) ?
O33w N7c . 1_5455 2.75(3) 2.75(3) 2.75(3) ?
O33w N7c . . 2.77(3) 2.77(3) 2.77(3) ?
O33w O1c . 1_5455 4.04(5) 4.04(5) 4.04(5) ?
O33w O1c . . 4.76(4) 4.76(4) 4.76(4) ?
O33w H1C8c . 1_5455 3.650(17) 3.650(17) 3.650(17) ?
O33w H1C8c . . 3.052(18) 3.052(18) 3.052(18) ?
O33w C8d . 6_5465 3.44(5) 3.44(5) 3.44(5) ?
O33w C8d . 6_5565 2.81(5) 2.81(5) 2.81(5) ?
O33w N9d . 6_5465 4.25(4) 4.25(4) 4.25(4) ?
O33w N9d . 6_5565 3.60(5) 3.60(5) 3.60(5) ?
O33w C5d . 6_5565 4.66(5) 4.66(5) 4.66(5) ?
O33w C4d . 6_5565 4.59(5) 4.59(5) 4.59(5) ?
O33w N7d . 6_5465 4.34(5) 4.34(5) 4.34(5) ?
O33w N7d . 6_5565 3.56(5) 3.56(5) 3.56(5) ?
O33w H1C8d . 6_5465 2.58(2) 2.58(2) 2.58(2) ?
O33w H1C8d . 6_5565 2.21(3) 2.21(3) 2.21(3) ?
O33w C8e . . 3.80(4) 3.80(4) 3.80(4) ?
O33w C8e . 1_5655 4.36(6) 4.36(6) 4.36(6) ?
O33w C8e . 6_5465 4.15(7) 4.15(7) 4.15(7) ?
O33w C8e . 6_5565 3.19(5) 3.19(5) 3.19(5) ?
O33w N9e . . 4.98(3) 4.98(3) 4.98(3) ?
O33w N9e . 6_5465 4.96(6) 4.96(6) 4.96(6) ?
O33w N9e . 6_5565 3.80(5) 3.80(5) 3.80(5) ?
O33w C5e . . 3.65(3) 3.65(3) 3.65(3) ?
O33w C5e . 1_5655 4.14(4) 4.14(4) 4.14(4) ?
O33w C6e . . 3.95(4) 3.95(4) 3.95(4) ?
O33w C6e . 1_5655 4.46(4) 4.46(4) 4.46(4) ?
O33w C4e . . 4.85(3) 4.85(3) 4.85(3) ?
O33w C4e . 1_5655 4.97(3) 4.97(3) 4.97(3) ?
O33w N7e . 1_5455 4.96(8) 4.96(8) 4.96(8) ?
O33w N7e . . 2.72(4) 2.72(4) 2.72(4) ?
O33w N7e . 1_5655 3.67(7) 3.67(7) 3.67(7) ?
O33w N7e . 6_5465 4.88(7) 4.88(7) 4.88(7) ?
O33w N7e . 6_5565 4.28(6) 4.28(6) 4.28(6) ?
O33w O1e . . 3.49(5) 3.49(5) 3.49(5) ?
O33w O1e . 1_5655 4.37(5) 4.37(5) 4.37(5) ?
O33w H1C8e . . 3.98(2) 3.98(2) 3.98(2) ?
O33w H1C8e . 1_5655 4.62(2) 4.62(2) 4.62(2) ?
O33w H1C8e . 6_5465 3.40(2) 3.40(2) 3.40(2) ?
O33w H1C8e . 6_5565 2.34(3) 2.34(3) 2.34(3) ?
O33w H1C8e . 6_5665 4.759(19) 4.759(19) 4.759(19) ?
O31w O31w . 1_5455 3.411(19) 3.411(19) 3.411(19) ?
O31w O31w . 1_5655 3.411(19) 3.411(19) 3.411(19) ?
O31w C8b . 1_5455 3.31(2) 3.31(2) 3.31(2) ?
O31w C8b . . 3.72(2) 3.72(2) 3.72(2) ?
O31w N9b . 1_5455 4.38(3) 4.38(3) 4.38(3) ?
O31w C5b . 1_5455 3.95(3) 3.95(3) 3.95(3) ?
O31w C5b . . 4.70(3) 4.70(3) 4.70(3) ?
O31w C6b . 1_5455 4.70(4) 4.70(4) 4.70(4) ?
O31w C4b . 1_5455 4.64(3) 4.64(3) 4.64(3) ?
O31w N7b . 1_5455 2.92(3) 2.92(3) 2.92(3) ?
O31w N7b . . 3.34(3) 3.34(3) 3.34(3) ?
O31w O1b . 1_5455 4.79(5) 4.79(5) 4.79(5) ?
O31w H1C8b . 1_5455 3.263(14) 3.263(14) 3.263(14) ?
O31w H1C8b . . 3.374(14) 3.374(14) 3.374(14) ?
O31w C8d . 6_5465 3.32(5) 3.32(5) 3.32(5) ?
O31w C8d . 6_5565 3.11(5) 3.11(5) 3.11(5) ?
O31w N9d . 6_5465 4.21(4) 4.21(4) 4.21(4) ?
O31w N9d . 6_5565 3.91(4) 3.91(4) 3.91(4) ?
O31w C5d . 6_5565 4.83(5) 4.83(5) 4.83(5) ?
O31w C4d . 6_5565 4.82(5) 4.82(5) 4.82(5) ?
O31w N7d . 6_5465 4.19(5) 4.19(5) 4.19(5) ?
O31w N7d . 6_5565 3.74(5) 3.74(5) 3.74(5) ?
O31w H1C8d . 6_5465 2.41(2) 2.41(2) 2.41(2) ?
O31w H1C8d . 6_5565 2.58(2) 2.58(2) 2.58(2) ?
O31w C8f . . 4.34(6) 4.34(6) 4.34(6) ?
O31w C8f . 1_5655 3.78(4) 3.78(4) 3.78(4) ?
O31w C8f . 6_5565 3.05(6) 3.05(6) 3.05(6) ?
O31w C8f . 6_5665 4.05(8) 4.05(8) 4.05(8) ?
O31w N9f . 1_5655 4.82(3) 4.82(3) 4.82(3) ?
O31w N9f . 6_5565 3.85(6) 3.85(6) 3.85(6) ?
O31w N9f . 6_5665 4.77(6) 4.77(6) 4.77(6) ?
O31w C5f . . 3.48(4) 3.48(4) 3.48(4) ?
O31w C5f . 1_5655 3.54(4) 3.54(4) 3.54(4) ?
O31w C6f . . 3.35(3) 3.35(3) 3.35(3) ?
O31w C6f . 1_5655 3.86(4) 3.86(4) 3.86(4) ?
O31w C4f . . 4.72(3) 4.72(3) 4.72(3) ?
O31w C4f . 1_5655 4.66(3) 4.66(3) 4.66(3) ?
O31w C4f . 6_5565 4.94(5) 4.94(5) 4.94(5) ?
O31w N7f . . 3.17(6) 3.17(6) 3.17(6) ?
O31w N7f . 1_5655 2.78(5) 2.78(5) 2.78(5) ?
O31w N7f . 6_5565 3.91(6) 3.91(6) 3.91(6) ?
O31w N7f . 6_5665 4.96(7) 4.96(7) 4.96(7) ?
O31w N1f . . 4.59(3) 4.59(3) 4.59(3) ?
O31w O1f . . 2.72(4) 2.72(4) 2.72(4) ?
O31w O1f . 1_5655 3.54(5) 3.54(5) 3.54(5) ?
O31w H1C8f . . 4.77(2) 4.77(2) 4.77(2) ?
O31w H1C8f . 1_5655 4.01(2) 4.01(2) 4.01(2) ?
O31w H1C8f . 6_5465 4.851(18) 4.851(18) 4.851(18) ?
O31w H1C8f . 6_5565 2.29(3) 2.29(3) 2.29(3) ?
O31w H1C8f . 6_5665 3.20(2) 3.20(2) 3.20(2) ?
O32w O32w . 1_5455 3.411(17) 3.411(17) 3.411(17) ?
O32w O32w . 1_5655 3.411(17) 3.411(17) 3.411(17) ?
O32w C8a . 1_5455 3.966(17) 3.966(17) 3.966(17) ?
O32w C8a . . 3.299(17) 3.299(17) 3.299(17) ?
O32w N9a . 1_5455 4.79(2) 4.79(2) 4.79(2) ?
O32w N9a . . 4.66(2) 4.66(2) 4.66(2) ?
O32w C5a . 1_5455 4.52(3) 4.52(3) 4.52(3) ?
O32w C5a . . 4.15(3) 4.15(3) 4.15(3) ?
O32w C6a . . 4.91(4) 4.91(4) 4.91(4) ?
O32w N7a . 1_5455 3.73(2) 3.73(2) 3.73(2) ?
O32w N7a . . 2.78(3) 2.78(3) 2.78(3) ?
O32w N7a . 1_5655 4.99(2) 4.99(2) 4.99(2) ?
O32w O1a . . 4.81(4) 4.81(4) 4.81(4) ?
O32w H1C8a . 1_5455 3.952(14) 3.952(14) 3.952(14) ?
O32w H1C8a . . 3.060(14) 3.060(14) 3.060(14) ?
O32w O1b . 7_5665 4.98(5) 4.98(5) 4.98(5) ?
O32w C8d . . 3.79(3) 3.79(3) 3.79(3) ?
O32w C8d . 1_5655 4.37(4) 4.37(4) 4.37(4) ?
O32w N9d . . 4.84(3) 4.84(3) 4.84(3) ?
O32w C5d . . 3.54(3) 3.54(3) 3.54(3) ?
O32w C5d . 1_5655 3.48(3) 3.48(3) 3.48(3) ?
O32w C6d . . 3.82(3) 3.82(3) 3.82(3) ?
O32w C6d . 1_5655 3.38(3) 3.38(3) 3.38(3) ?
O32w C4d . . 4.67(2) 4.67(2) 4.67(2) ?
O32w C4d . 1_5655 4.72(2) 4.72(2) 4.72(2) ?
O32w N7d . . 2.79(4) 2.79(4) 2.79(4) ?
O32w N7d . 1_5655 3.19(4) 3.19(4) 3.19(4) ?
O32w N1d . 1_5655 4.59(3) 4.59(3) 4.59(3) ?
O32w O1d . . 3.43(4) 3.43(4) 3.43(4) ?
O32w O1d . 1_5655 2.80(4) 2.80(4) 2.80(4) ?
O32w H1C8d . . 4.03(2) 4.03(2) 4.03(2) ?
O32w H1C8d . 1_5655 4.81(2) 4.81(2) 4.81(2) ?
O32w C8e . 6_5465 4.28(8) 4.28(8) 4.28(8) ?
O32w C8e . 6_5565 2.87(5) 2.87(5) 2.87(5) ?
O32w C8e . 6_5665 4.63(8) 4.63(8) 4.63(8) ?
O32w N9e . 6_5565 3.66(5) 3.66(5) 3.66(5) ?
O32w N9e . 6_5665 4.86(6) 4.86(6) 4.86(6) ?
O32w C4e . 6_5565 4.87(5) 4.87(5) 4.87(5) ?
O32w N7e . 6_5465 4.86(7) 4.86(7) 4.86(7) ?
O32w N7e . 6_5565 3.88(5) 3.88(5) 3.88(5) ?
O32w H1C8e . 6_5465 3.589(18) 3.589(18) 3.589(18) ?
O32w H1C8e . 6_5565 1.95(3) 1.95(3) 1.95(3) ?
O32w H1C8e . 6_5665 4.244(17) 4.244(17) 4.244(17) ?
O32w C8f . 6_5565 3.00(7) 3.00(7) 3.00(7) ?
O32w C8f . 6_5665 3.22(7) 3.22(7) 3.22(7) ?
O32w N9f . 6_5565 3.76(6) 3.76(6) 3.76(6) ?
O32w N9f . 6_5665 4.05(6) 4.05(6) 4.05(6) ?
O32w C5f . 6_5565 4.73(5) 4.73(5) 4.73(5) ?
O32w C4f . 6_5565 4.68(5) 4.68(5) 4.68(5) ?
O32w N7f . 6_5565 3.68(6) 3.68(6) 3.68(6) ?
O32w N7f . 6_5665 4.14(7) 4.14(7) 4.14(7) ?
O32w H1C8f . 6_5565 2.47(2) 2.47(2) 2.47(2) ?
O32w H1C8f . 6_5665 2.33(2) 2.33(2) 2.33(2) ?
C8a C8a . 1_5455 3.411(14) 3.411(14) 3.411(14) ?
C8a C8a . 1_5655 3.411(14) 3.411(14) 3.411(14) ?
C8a N9a . 1_5455 3.154(18) 3.154(18) 3.154(18) ?
C8a N9a . . 1.38(2) 1.38(2) 1.38(2) ?
C8a N9a . 1_5655 4.139(18) 4.139(18) 4.139(18) ?
C8a C5a . 1_5455 3.89(3) 3.89(3) 3.89(3) ?
C8a C5a . . 2.25(4) 2.25(4) 2.25(4) ?
C8a C5a . 1_5655 4.28(3) 4.28(3) 4.28(3) ?
C8a C6a . 1_5455 4.77(4) 4.77(4) 4.77(4) ?
C8a C6a . . 3.58(4) 3.58(4) 3.58(4) ?
C8a C2a . 1_5455 4.72(4) 4.72(4) 4.72(4) ?
C8a C2a . . 4.35(4) 4.35(4) 4.35(4) ?
C8a C4a . 1_5455 3.44(3) 3.44(3) 3.44(3) ?
C8a C4a . . 2.16(4) 2.16(4) 2.16(4) ?
C8a C4a . 1_5655 4.56(2) 4.56(2) 4.56(2) ?
C8a N7a . 1_5455 3.84(2) 3.84(2) 3.84(2) ?
C8a N7a . . 1.34(4) 1.34(4) 1.34(4) ?
C8a N7a . 1_5655 3.48(2) 3.48(2) 3.48(2) ?
C8a N1a . . 4.52(4) 4.52(4) 4.52(4) ?
C8a N3a . 1_5455 4.00(3) 4.00(3) 4.00(3) ?
C8a N3a . . 3.54(3) 3.54(3) 3.54(3) ?
C8a O1a . . 4.36(4) 4.36(4) 4.36(4) ?
C8a H1C8a . 1_5455 3.737(11) 3.737(11) 3.737(11) ?
C8a H1C8a . . 0.96(2) 0.96(2) 0.96(2) ?
C8a H1C8a . 1_5655 3.338(11) 3.338(11) 3.338(11) ?
N9a N9a . 1_5455 3.41(2) 3.41(2) 3.41(2) ?
N9a N9a . 1_5655 3.41(2) 3.41(2) 3.41(2) ?
N9a C5a . 1_5455 4.35(3) 4.35(3) 4.35(3) ?
N9a C5a . . 2.31(4) 2.31(4) 2.31(4) ?
N9a C5a . 1_5655 3.87(3) 3.87(3) 3.87(3) ?
N9a C6a . . 3.57(5) 3.57(5) 3.57(5) ?
N9a C6a . 1_5655 4.74(4) 4.74(4) 4.74(4) ?
N9a C2a . 1_5455 4.39(4) 4.39(4) 4.39(4) ?
N9a C2a . . 3.52(5) 3.52(5) 3.52(5) ?
N9a C4a . 1_5455 3.56(3) 3.56(3) 3.56(3) ?
N9a C4a . . 1.37(5) 1.37(5) 1.37(5) ?
N9a C4a . 1_5655 3.79(3) 3.79(3) 3.79(3) ?
N9a N7a . 1_5455 4.66(2) 4.66(2) 4.66(2) ?
N9a N7a . . 2.28(3) 2.28(3) 2.28(3) ?
N9a N7a . 1_5655 3.45(2) 3.45(2) 3.45(2) ?
N9a N1a . . 4.10(5) 4.10(5) 4.10(5) ?
N9a N3a . 1_5455 3.63(3) 3.63(3) 3.63(3) ?
N9a N3a . . 2.48(4) 2.48(4) 2.48(4) ?
N9a N3a . 1_5655 4.73(3) 4.73(3) 4.73(3) ?
N9a N2a . . 4.71(5) 4.71(5) 4.71(5) ?
N9a O1a . . 4.65(4) 4.65(4) 4.65(4) ?
N9a H1C8a . 1_5455 4.573(17) 4.573(17) 4.573(17) ?
N9a H1C8a . . 2.07(2) 2.07(2) 2.07(2) ?
N9a H1C8a . 1_5655 3.303(19) 3.303(19) 3.303(19) ?
C5a C5a . 1_5455 3.41(2) 3.41(2) 3.41(2) ?
C5a C5a . 1_5655 3.41(2) 3.41(2) 3.41(2) ?
C5a C6a . 1_5455 3.66(3) 3.66(3) 3.66(3) ?
C5a C6a . . 1.34(5) 1.34(5) 1.34(5) ?
C5a C6a . 1_5655 3.68(3) 3.68(3) 3.68(3) ?
C5a C2a . 1_5455 3.44(3) 3.44(3) 3.44(3) ?
C5a C2a . . 2.63(3) 2.63(3) 2.63(3) ?
C5a C4a . 1_5455 3.27(2) 3.27(2) 3.27(2) ?
C5a C4a . . 1.39(3) 1.39(3) 1.39(3) ?
C5a C4a . 1_5655 4.05(2) 4.05(2) 4.05(2) ?
C5a N7a . 1_5455 4.09(2) 4.09(2) 4.09(2) ?
C5a N7a . . 1.47(4) 1.47(4) 1.47(4) ?
C5a N7a . 1_5655 3.30(3) 3.30(3) 3.30(3) ?
C5a N1a . 1_5455 3.70(3) 3.70(3) 3.70(3) ?
C5a N1a . . 2.35(5) 2.35(5) 2.35(5) ?
C5a N1a . 1_5655 4.54(3) 4.54(3) 4.54(3) ?
C5a N3a . 1_5455 3.31(2) 3.31(2) 3.31(2) ?
C5a N3a . . 2.44(2) 2.44(2) 2.44(2) ?
C5a N3a . 1_5655 4.92(2) 4.92(2) 4.92(2) ?
C5a N2a . 1_5455 4.16(3) 4.16(3) 4.16(3) ?
C5a N2a . . 4.00(3) 4.00(3) 4.00(3) ?
C5a O1a . 1_5455 4.45(3) 4.45(3) 4.45(3) ?
C5a O1a . . 2.35(4) 2.35(4) 2.35(4) ?
C5a O1a . 1_5655 3.81(3) 3.81(3) 3.81(3) ?
C5a O1a . 7_5665 4.88(4) 4.88(4) 4.88(4) ?
C5a H1C8a . 1_5455 4.97(2) 4.97(2) 4.97(2) ?
C5a H1C8a . . 3.18(3) 3.18(3) 3.18(3) ?
C5a H1C8a . 1_5655 4.33(3) 4.33(3) 4.33(3) ?
C6a C6a . 1_5455 3.41(2) 3.41(2) 3.41(2) ?
C6a C6a . 1_5655 3.41(2) 3.41(2) 3.41(2) ?
C6a C2a . 1_5455 3.27(2) 3.27(2) 3.27(2) ?
C6a C2a . . 2.39(2) 2.39(2) 2.39(2) ?
C6a C2a . 1_5655 4.90(2) 4.90(2) 4.90(2) ?
C6a C4a . 1_5455 3.82(3) 3.82(3) 3.82(3) ?
C6a C4a . . 2.40(4) 2.40(4) 2.40(4) ?
C6a C4a . 1_5655 4.49(3) 4.49(3) 4.49(3) ?
C6a N7a . 1_5455 4.62(3) 4.62(3) 4.62(3) ?
C6a N7a . . 2.59(5) 2.59(5) 2.59(5) ?
C6a N7a . 1_5655 3.92(4) 3.92(4) 3.92(4) ?
C6a N1a . 1_5455 3.19(3) 3.19(3) 3.19(3) ?
C6a N1a . . 1.41(3) 1.41(3) 1.41(3) ?
C6a N1a . 1_5655 4.13(2) 4.13(2) 4.13(2) ?
C6a N3a . 1_5455 3.63(3) 3.63(3) 3.63(3) ?
C6a N3a . . 2.84(3) 2.84(3) 2.84(3) ?
C6a N2a . 1_5455 3.78(3) 3.78(3) 3.78(3) ?
C6a N2a . . 3.59(3) 3.59(3) 3.59(3) ?
C6a O1a . 1_5455 4.00(2) 4.00(2) 4.00(2) ?
C6a O1a . . 1.28(3) 1.28(3) 1.28(3) ?
C6a O1a . 1_5655 3.25(2) 3.25(2) 3.25(2) ?
C6a O1a . 7_5565 4.93(3) 4.93(3) 4.93(3) ?
C6a O1a . 7_5665 4.03(3) 4.03(3) 4.03(3) ?
C6a H1C8a . . 4.48(4) 4.48(4) 4.48(4) ?
C2a C2a . 1_5455 3.41(2) 3.41(2) 3.41(2) ?
C2a C2a . 1_5655 3.41(2) 3.41(2) 3.41(2) ?
C2a C4a . 1_5455 4.52(3) 4.52(3) 4.52(3) ?
C2a C4a . . 2.22(5) 2.22(5) 2.22(5) ?
C2a C4a . 1_5655 3.57(3) 3.57(3) 3.57(3) ?
C2a N7a . . 4.04(4) 4.04(4) 4.04(4) ?
C2a N7a . 1_5655 4.29(4) 4.29(4) 4.29(4) ?
C2a N1a . 1_5455 4.11(3) 4.11(3) 4.11(3) ?
C2a N1a . . 1.43(3) 1.43(3) 1.43(3) ?
C2a N1a . 1_5655 3.23(3) 3.23(3) 3.23(3) ?
C2a N3a . 1_5455 3.64(3) 3.64(3) 3.64(3) ?
C2a N3a . . 1.24(5) 1.24(5) 1.24(5) ?
C2a N3a . 1_5655 3.61(3) 3.61(3) 3.61(3) ?
C2a N2a . 1_5455 3.16(3) 3.16(3) 3.16(3) ?
C2a N2a . . 1.37(4) 1.37(4) 1.37(4) ?
C2a N2a . 1_5655 4.13(3) 4.13(3) 4.13(3) ?
C2a N2a . 2_5555 4.68(3) 4.68(3) 4.68(3) ?
C2a O1a . . 3.55(3) 3.55(3) 3.55(3) ?
C2a O1a . 1_5655 3.85(3) 3.85(3) 3.85(3) ?
C4a C4a . 1_5455 3.41(2) 3.41(2) 3.41(2) ?
C4a C4a . 1_5655 3.41(2) 3.41(2) 3.41(2) ?
C4a N7a . 1_5455 4.74(2) 4.74(2) 4.74(2) ?
C4a N7a . . 2.24(3) 2.24(3) 2.24(3) ?
C4a N7a . 1_5655 3.30(2) 3.30(2) 3.30(2) ?
C4a N1a . 1_5455 4.30(4) 4.30(4) 4.30(4) ?
C4a N1a . . 2.74(5) 2.74(5) 2.74(5) ?
C4a N1a . 1_5655 4.45(4) 4.45(4) 4.45(4) ?
C4a N3a . 1_5455 3.14(2) 3.14(2) 3.14(2) ?
C4a N3a . . 1.41(3) 1.41(3) 1.41(3) ?
C4a N3a . 1_5655 4.17(2) 4.17(2) 4.17(2) ?
C4a N2a . 1_5455 4.07(4) 4.07(4) 4.07(4) ?
C4a N2a . . 3.51(4) 3.51(4) 3.51(4) ?
C4a O1a . . 3.61(4) 3.61(4) 3.61(4) ?
C4a O1a . 1_5655 4.38(3) 4.38(3) 4.38(3) ?
C4a H1C8a . . 3.09(3) 3.09(3) 3.09(3) ?
C4a H1C8a . 1_5655 3.91(3) 3.91(3) 3.91(3) ?
N7a N7a . 1_5455 3.41(2) 3.41(2) 3.41(2) ?
N7a N7a . 1_5655 3.41(2) 3.41(2) 3.41(2) ?
N7a N1a . 1_5455 4.43(4) 4.43(4) 4.43(4) ?
N7a N1a . . 3.79(4) 3.79(4) 3.79(4) ?
N7a N3a . 1_5455 3.89(3) 3.89(3) 3.89(3) ?
N7a N3a . . 3.60(3) 3.60(3) 3.60(3) ?
N7a O1a . 1_5455 4.61(4) 4.61(4) 4.61(4) ?
N7a O1a . . 3.14(5) 3.14(5) 3.14(5) ?
N7a O1a . 1_5655 4.66(4) 4.66(4) 4.66(4) ?
N7a H1C8a . 1_5455 3.98(2) 3.98(2) 3.98(2) ?
N7a H1C8a . . 2.03(3) 2.03(3) 2.03(3) ?
N7a H1C8a . 1_5655 3.96(2) 3.96(2) 3.96(2) ?
N1a N1a . 1_5455 3.41(2) 3.41(2) 3.41(2) ?
N1a N1a . 1_5655 3.41(2) 3.41(2) 3.41(2) ?
N1a N3a . 1_5455 3.79(3) 3.79(3) 3.79(3) ?
N1a N3a . . 2.42(4) 2.42(4) 2.42(4) ?
N1a N3a . 1_5655 4.54(3) 4.54(3) 4.54(3) ?
N1a N2a . 1_5455 3.20(2) 3.20(2) 3.20(2) ?
N1a N2a . . 2.31(2) 2.31(2) 2.31(2) ?
N1a N2a . 1_5655 4.87(2) 4.87(2) 4.87(2) ?
N1a O1a . 1_5455 4.79(2) 4.79(2) 4.79(2) ?
N1a O1a . . 2.28(2) 2.28(2) 2.28(2) ?
N1a O1a . 1_5655 3.27(2) 3.27(2) 3.27(2) ?
N1a O1a . 7_5665 4.77(3) 4.77(3) 4.77(3) ?
N3a N3a . 1_5455 3.41(2) 3.41(2) 3.41(2) ?
N3a N3a . 1_5655 3.41(2) 3.41(2) 3.41(2) ?
N3a N2a . 1_5455 3.61(3) 3.61(3) 3.61(3) ?
N3a N2a . . 2.24(5) 2.24(5) 2.24(5) ?
N3a N2a . 1_5655 4.51(3) 4.51(3) 4.51(3) ?
N3a O1a . . 4.12(3) 4.12(3) 4.12(3) ?
N3a O1a . 1_5655 4.40(3) 4.40(3) 4.40(3) ?
N3a H1C8a . . 4.43(3) 4.43(3) 4.43(3) ?
N3a H1C8a . 1_5655 4.65(3) 4.65(3) 4.65(3) ?
N2a N2a . 1_5455 3.41(3) 3.41(3) 3.41(3) ?
N2a N2a . 1_5655 3.41(3) 3.41(3) 3.41(3) ?
N2a N2a . 2_5455 4.89(3) 4.89(3) 4.89(3) ?
N2a N2a . 2_5555 3.50(3) 3.50(3) 3.50(3) ?
N2a N2a . 2_5655 4.89(3) 4.89(3) 4.89(3) ?
N2a O1a . . 4.59(2) 4.59(2) 4.59(2) ?
N2a O1a . 1_5655 4.45(2) 4.45(2) 4.45(2) ?
O1a O1a . 1_5455 3.41(2) 3.41(2) 3.41(2) ?
O1a O1a . 1_5655 3.41(2) 3.41(2) 3.41(2) ?
O1a O1a . 7_5565 3.74(3) 3.74(3) 3.74(3) ?
O1a O1a . 7_5665 2.94(3) 2.94(3) 2.94(3) ?
H1C8a H1C8a . 1_5455 3.411 3.411 3.411 ?
H1C8a H1C8a . 1_5655 3.411 3.411 3.411 ?
C8b C8b . 1_5455 3.41(3) 3.41(3) 3.41(3) ?
C8b C8b . 1_5655 3.41(3) 3.41(3) 3.41(3) ?
C8b N9b . 1_5455 3.14(3) 3.14(3) 3.14(3) ?
C8b N9b . . 1.38(3) 1.38(3) 1.38(3) ?
C8b N9b . 1_5655 4.15(3) 4.15(3) 4.15(3) ?
C8b C5b . 1_5455 3.62(4) 3.62(4) 3.62(4) ?
C8b C5b . . 2.25(5) 2.25(5) 2.25(5) ?
C8b C5b . 1_5655 4.50(4) 4.50(4) 4.50(4) ?
C8b C6b . 1_5455 4.43(4) 4.43(4) 4.43(4) ?
C8b C6b . . 3.58(5) 3.58(5) 3.58(5) ?
C8b C2b . 1_5455 4.39(4) 4.39(4) 4.39(4) ?
C8b C2b . . 4.35(4) 4.35(4) 4.35(4) ?
C8b C4b . 1_5455 3.25(3) 3.25(3) 3.25(3) ?
C8b C4b . . 2.16(4) 2.16(4) 2.16(4) ?
C8b C4b . 1_5655 4.70(3) 4.70(3) 4.70(3) ?
C8b N7b . 1_5455 3.70(3) 3.70(3) 3.70(3) ?
C8b N7b . . 1.34(5) 1.34(5) 1.34(5) ?
C8b N7b . 1_5655 3.63(3) 3.63(3) 3.63(3) ?
C8b N1b . 1_5455 4.82(4) 4.82(4) 4.82(4) ?
C8b N1b . . 4.52(5) 4.52(5) 4.52(5) ?
C8b N3b . 1_5455 3.76(3) 3.76(3) 3.76(3) ?
C8b N3b . . 3.54(4) 3.54(4) 3.54(4) ?
C8b O1b . . 4.36(5) 4.36(5) 4.36(5) ?
C8b H1C8b . 1_5455 3.84(2) 3.84(2) 3.84(2) ?
C8b H1C8b . . 0.96(3) 0.96(3) 0.96(3) ?
C8b H1C8b . 1_5655 3.22(2) 3.22(2) 3.22(2) ?
N9b N9b . 1_5455 3.41(3) 3.41(3) 3.41(3) ?
N9b N9b . 1_5655 3.41(3) 3.41(3) 3.41(3) ?
N9b C5b . 1_5455 4.13(4) 4.13(4) 4.13(4) ?
N9b C5b . . 2.31(5) 2.31(5) 2.31(5) ?
N9b C5b . 1_5655 4.11(4) 4.11(4) 4.11(4) ?
N9b C6b . 1_5455 4.82(5) 4.82(5) 4.82(5) ?
N9b C6b . . 3.57(5) 3.57(5) 3.57(5) ?
N9b C2b . 1_5455 4.05(5) 4.05(5) 4.05(5) ?
N9b C2b . . 3.52(5) 3.52(5) 3.52(5) ?
N9b C4b . 1_5455 3.38(4) 3.38(4) 3.38(4) ?
N9b C4b . . 1.37(6) 1.37(6) 1.37(6) ?
N9b C4b . 1_5655 3.95(4) 3.95(4) 3.95(4) ?
N9b N7b . 1_5455 4.55(3) 4.55(3) 4.55(3) ?
N9b N7b . . 2.28(4) 2.28(4) 2.28(4) ?
N9b N7b . 1_5655 3.59(3) 3.59(3) 3.59(3) ?
N9b N1b . 1_5455 4.83(5) 4.83(5) 4.83(5) ?
N9b N1b . . 4.10(6) 4.10(6) 4.10(6) ?
N9b N3b . 1_5455 3.38(4) 3.38(4) 3.38(4) ?
N9b N3b . . 2.48(5) 2.48(5) 2.48(5) ?
N9b N3b . 1_5655 4.91(4) 4.91(4) 4.91(4) ?
N9b N2b . 1_5455 4.70(5) 4.70(5) 4.70(5) ?
N9b N2b . . 4.71(5) 4.71(5) 4.71(5) ?
N9b O1b . . 4.65(5) 4.65(5) 4.65(5) ?
N9b H1C8b . 1_5455 4.66(2) 4.66(2) 4.66(2) ?
N9b H1C8b . . 2.07(3) 2.07(3) 2.07(3) ?
N9b H1C8b . 1_5655 3.17(2) 3.17(2) 3.17(2) ?
C5b C5b . 1_5455 3.41(3) 3.41(3) 3.41(3) ?
C5b C5b . 1_5655 3.41(3) 3.41(3) 3.41(3) ?
C5b C6b . 1_5455 3.49(3) 3.49(3) 3.49(3) ?
C5b C6b . . 1.34(5) 1.34(5) 1.34(5) ?
C5b C6b . 1_5655 3.84(3) 3.84(3) 3.84(3) ?
C5b C2b . 1_5455 3.30(3) 3.30(3) 3.30(3) ?
C5b C2b . . 2.63(3) 2.63(3) 2.63(3) ?
C5b C4b . 1_5455 3.38(3) 3.38(3) 3.38(3) ?
C5b C4b . . 1.39(4) 1.39(4) 1.39(4) ?
C5b C4b . 1_5655 3.97(3) 3.97(3) 3.97(3) ?
C5b N7b . 1_5455 4.20(3) 4.20(3) 4.20(3) ?
C5b N7b . . 1.47(4) 1.47(4) 1.47(4) ?
C5b N7b . 1_5655 3.16(3) 3.16(3) 3.16(3) ?
C5b N1b . 1_5455 3.45(4) 3.45(4) 3.45(4) ?
C5b N1b . . 2.35(5) 2.35(5) 2.35(5) ?
C5b N1b . 1_5655 4.74(3) 4.74(3) 4.74(3) ?
C5b N3b . 1_5455 3.34(3) 3.34(3) 3.34(3) ?
C5b N3b . . 2.44(3) 2.44(3) 2.44(3) ?
C5b N3b . 1_5655 4.90(3) 4.90(3) 4.90(3) ?
C5b N2b . 1_5455 3.97(3) 3.97(3) 3.97(3) ?
C5b N2b . . 4.00(3) 4.00(3) 4.00(3) ?
C5b O1b . 1_5455 4.23(4) 4.23(4) 4.23(4) ?
C5b O1b . . 2.35(5) 2.35(5) 2.35(5) ?
C5b O1b . 1_5655 4.05(4) 4.05(4) 4.05(4) ?
C5b H1C8b . . 3.18(4) 3.18(4) 3.18(4) ?
C5b H1C8b . 1_5655 4.00(3) 4.00(3) 4.00(3) ?
C6b C6b . 1_5455 3.41(3) 3.41(3) 3.41(3) ?
C6b C6b . 1_5655 3.41(3) 3.41(3) 3.41(3) ?
C6b C2b . 1_5455 3.31(3) 3.31(3) 3.31(3) ?
C6b C2b . . 2.39(3) 2.39(3) 2.39(3) ?
C6b C2b . 1_5655 4.87(3) 4.87(3) 4.87(3) ?
C6b C4b . 1_5455 4.06(4) 4.06(4) 4.06(4) ?
C6b C4b . . 2.40(5) 2.40(5) 2.40(5) ?
C6b C4b . 1_5655 4.28(4) 4.28(4) 4.28(4) ?
C6b N7b . 1_5455 4.84(4) 4.84(4) 4.84(4) ?
C6b N7b . . 2.59(5) 2.59(5) 2.59(5) ?
C6b N7b . 1_5655 3.64(4) 3.64(4) 3.64(4) ?
C6b N1b . 1_5455 3.10(3) 3.10(3) 3.10(3) ?
C6b N1b . . 1.41(3) 1.41(3) 1.41(3) ?
C6b N1b . 1_5655 4.20(3) 4.20(3) 4.20(3) ?
C6b N3b . 1_5455 3.81(3) 3.81(3) 3.81(3) ?
C6b N3b . . 2.84(4) 2.84(4) 2.84(4) ?
C6b N3b . 1_5655 4.99(3) 4.99(3) 4.99(3) ?
C6b N2b . 1_5455 3.73(3) 3.73(3) 3.73(3) ?
C6b N2b . . 3.59(3) 3.59(3) 3.59(3) ?
C6b O1b . 1_5455 3.91(3) 3.91(3) 3.91(3) ?
C6b O1b . . 1.28(4) 1.28(4) 1.28(4) ?
C6b O1b . 1_5655 3.36(3) 3.36(3) 3.36(3) ?
C6b H1C8b . . 4.48(4) 4.48(4) 4.48(4) ?
C6b H1C8b . 1_5655 4.97(4) 4.97(4) 4.97(4) ?
C2b C2b . 1_5455 3.41(3) 3.41(3) 3.41(3) ?
C2b C2b . 1_5655 3.41(3) 3.41(3) 3.41(3) ?
C2b C4b . 1_5455 4.70(4) 4.70(4) 4.70(4) ?
C2b C4b . . 2.22(5) 2.22(5) 2.22(5) ?
C2b C4b . 1_5655 3.33(4) 3.33(4) 3.33(4) ?
C2b N7b . . 4.04(4) 4.04(4) 4.04(4) ?
C2b N7b . 1_5655 4.06(4) 4.06(4) 4.06(4) ?
C2b N1b . 1_5455 4.01(3) 4.01(3) 4.01(3) ?
C2b N1b . . 1.43(4) 1.43(4) 1.43(4) ?
C2b N1b . 1_5655 3.36(3) 3.36(3) 3.36(3) ?
C2b N3b . 1_5455 3.79(3) 3.79(3) 3.79(3) ?
C2b N3b . . 1.24(5) 1.24(5) 1.24(5) ?
C2b N3b . 1_5655 3.46(3) 3.46(3) 3.46(3) ?
C2b N2b . 1_5455 3.06(3) 3.06(3) 3.06(3) ?
C2b N2b . . 1.37(4) 1.37(4) 1.37(4) ?
C2b N2b . 1_5655 4.21(3) 4.21(3) 4.21(3) ?
C2b N2b . 2_5555 4.62(3) 4.62(3) 4.62(3) ?
C2b O1b . . 3.55(3) 3.55(3) 3.55(3) ?
C2b O1b . 1_5655 3.98(3) 3.98(3) 3.98(3) ?
C4b C4b . 1_5455 3.41(3) 3.41(3) 3.41(3) ?
C4b C4b . 1_5655 3.41(3) 3.41(3) 3.41(3) ?
C4b N7b . 1_5455 4.76(3) 4.76(3) 4.76(3) ?
C4b N7b . . 2.24(3) 2.24(3) 2.24(3) ?
C4b N7b . 1_5655 3.27(3) 3.27(3) 3.27(3) ?
C4b N1b . 1_5455 4.01(4) 4.01(4) 4.01(4) ?
C4b N1b . . 2.74(5) 2.74(5) 2.74(5) ?
C4b N1b . 1_5655 4.72(4) 4.72(4) 4.72(4) ?
C4b N3b . 1_5455 3.05(3) 3.05(3) 3.05(3) ?
C4b N3b . . 1.41(4) 1.41(4) 1.41(4) ?
C4b N3b . 1_5655 4.23(3) 4.23(3) 4.23(3) ?
C4b N2b . 1_5455 3.78(4) 3.78(4) 3.78(4) ?
C4b N2b . . 3.51(4) 3.51(4) 3.51(4) ?
C4b O1b . . 3.61(5) 3.61(5) 3.61(5) ?
C4b O1b . 1_5655 4.66(4) 4.66(4) 4.66(4) ?
C4b H1C8b . . 3.09(3) 3.09(3) 3.09(3) ?
C4b H1C8b . 1_5655 3.64(3) 3.64(3) 3.64(3) ?
N7b N7b . 1_5455 3.41(3) 3.41(3) 3.41(3) ?
N7b N7b . 1_5655 3.41(3) 3.41(3) 3.41(3) ?
N7b N1b . 1_5455 4.11(4) 4.11(4) 4.11(4) ?
N7b N1b . . 3.79(5) 3.79(5) 3.79(5) ?
N7b N3b . 1_5455 3.78(3) 3.78(3) 3.78(3) ?
N7b N3b . . 3.60(3) 3.60(3) 3.60(3) ?
N7b O1b . 1_5455 4.29(4) 4.29(4) 4.29(4) ?
N7b O1b . . 3.14(5) 3.14(5) 3.14(5) ?
N7b O1b . 1_5655 4.96(4) 4.96(4) 4.96(4) ?
N7b H1C8b . 1_5455 4.21(3) 4.21(3) 4.21(3) ?
N7b H1C8b . . 2.03(4) 2.03(4) 2.03(4) ?
N7b H1C8b . 1_5655 3.72(3) 3.72(3) 3.72(3) ?
N1b N1b . 1_5455 3.41(3) 3.41(3) 3.41(3) ?
N1b N1b . 1_5655 3.41(3) 3.41(3) 3.41(3) ?
N1b N3b . 1_5455 4.04(4) 4.04(4) 4.04(4) ?
N1b N3b . . 2.42(5) 2.42(5) 2.42(5) ?
N1b N3b . 1_5655 4.32(4) 4.32(4) 4.32(4) ?
N1b N2b . 1_5455 3.23(3) 3.23(3) 3.23(3) ?
N1b N2b . . 2.31(3) 2.31(3) 2.31(3) ?
N1b N2b . 1_5655 4.85(3) 4.85(3) 4.85(3) ?
N1b O1b . 1_5455 4.78(3) 4.78(3) 4.78(3) ?
N1b O1b . . 2.28(3) 2.28(3) 2.28(3) ?
N1b O1b . 1_5655 3.29(3) 3.29(3) 3.29(3) ?
N3b N3b . 1_5455 3.41(3) 3.41(3) 3.41(3) ?
N3b N3b . 1_5655 3.41(3) 3.41(3) 3.41(3) ?
N3b N2b . 1_5455 3.36(4) 3.36(4) 3.36(4) ?
N3b N2b . . 2.24(5) 2.24(5) 2.24(5) ?
N3b N2b . 1_5655 4.70(4) 4.70(4) 4.70(4) ?
N3b N2b . 2_5555 4.85(3) 4.85(3) 4.85(3) ?
N3b O1b . . 4.12(4) 4.12(4) 4.12(4) ?
N3b O1b . 1_5655 4.62(3) 4.62(3) 4.62(3) ?
N3b H1C8b . . 4.43(3) 4.43(3) 4.43(3) ?
N3b H1C8b . 1_5655 4.36(3) 4.36(3) 4.36(3) ?
N2b N2b . 1_5455 3.41(3) 3.41(3) 3.41(3) ?
N2b N2b . 1_5655 3.41(3) 3.41(3) 3.41(3) ?
N2b N2b . 2_5455 4.90(3) 4.90(3) 4.90(3) ?
N2b N2b . 2_5555 3.52(3) 3.52(3) 3.52(3) ?
N2b N2b . 2_5655 4.90(3) 4.90(3) 4.90(3) ?
N2b O1b . . 4.59(3) 4.59(3) 4.59(3) ?
N2b O1b . 1_5655 4.48(3) 4.48(3) 4.48(3) ?
O1b O1b . 1_5455 3.41(3) 3.41(3) 3.41(3) ?
O1b O1b . 1_5655 3.41(3) 3.41(3) 3.41(3) ?
H1C8b H1C8b . 1_5455 3.411 3.411 3.411 ?
H1C8b H1C8b . 1_5655 3.411 3.411 3.411 ?
C8c C8c . 1_5455 3.41(3) 3.41(3) 3.41(3) ?
C8c C8c . 1_5655 3.41(3) 3.41(3) 3.41(3) ?
C8c N9c . 1_5455 3.30(4) 3.30(4) 3.30(4) ?
C8c N9c . . 1.38(3) 1.38(3) 1.38(3) ?
C8c N9c . 1_5655 4.03(4) 4.03(4) 4.03(4) ?
C8c C5c . 1_5455 3.35(4) 3.35(4) 3.35(4) ?
C8c C5c . . 2.25(5) 2.25(5) 2.25(5) ?
C8c C5c . 1_5655 4.71(4) 4.71(4) 4.71(4) ?
C8c C6c . 1_5455 4.04(5) 4.04(5) 4.04(5) ?
C8c C6c . . 3.58(5) 3.58(5) 3.58(5) ?
C8c C2c . 1_5455 4.26(4) 4.26(4) 4.26(4) ?
C8c C2c . . 4.35(4) 4.35(4) 4.35(4) ?
C8c C4c . 1_5455 3.22(4) 3.22(4) 3.22(4) ?
C8c C4c . . 2.16(4) 2.16(4) 2.16(4) ?
C8c C4c . 1_5655 4.72(4) 4.72(4) 4.72(4) ?
C8c N7c . 1_5455 3.46(4) 3.46(4) 3.46(4) ?
C8c N7c . . 1.34(5) 1.34(5) 1.34(5) ?
C8c N7c . 1_5655 3.86(4) 3.86(4) 3.86(4) ?
C8c N1c . 1_5455 4.51(5) 4.51(5) 4.51(5) ?
C8c N1c . . 4.52(5) 4.52(5) 4.52(5) ?
C8c N3c . 1_5455 3.78(4) 3.78(4) 3.78(4) ?
C8c N3c . . 3.54(4) 3.54(4) 3.54(4) ?
C8c O1c . 1_5455 4.79(5) 4.79(5) 4.79(5) ?
C8c O1c . . 4.36(5) 4.36(5) 4.36(5) ?
C8c H1C8c . 1_5455 3.90(3) 3.90(3) 3.90(3) ?
C8c H1C8c . . 0.96(3) 0.96(3) 0.96(3) ?
C8c H1C8c . 1_5655 3.15(3) 3.15(3) 3.15(3) ?
N9c N9c . 1_5455 3.41(4) 3.41(4) 3.41(4) ?
N9c N9c . 1_5655 3.41(4) 3.41(4) 3.41(4) ?
N9c C5c . 1_5455 3.76(4) 3.76(4) 3.76(4) ?
N9c C5c . . 2.31(5) 2.31(5) 2.31(5) ?
N9c C5c . 1_5655 4.45(4) 4.45(4) 4.45(4) ?
N9c C6c . 1_5455 4.35(5) 4.35(5) 4.35(5) ?
N9c C6c . . 3.57(6) 3.57(6) 3.57(6) ?
N9c C2c . 1_5455 3.78(5) 3.78(5) 3.78(5) ?
N9c C2c . . 3.52(5) 3.52(5) 3.52(5) ?
N9c C4c . 1_5455 3.20(4) 3.20(4) 3.20(4) ?
N9c C4c . . 1.37(6) 1.37(6) 1.37(6) ?
N9c C4c . 1_5655 4.10(4) 4.10(4) 4.10(4) ?
N9c N7c . 1_5455 4.24(4) 4.24(4) 4.24(4) ?
N9c N7c . . 2.28(4) 2.28(4) 2.28(4) ?
N9c N7c . 1_5655 3.95(4) 3.95(4) 3.95(4) ?
N9c N1c . 1_5455 4.40(5) 4.40(5) 4.40(5) ?
N9c N1c . . 4.10(6) 4.10(6) 4.10(6) ?
N9c N3c . 1_5455 3.25(4) 3.25(4) 3.25(4) ?
N9c N3c . . 2.48(5) 2.48(5) 2.48(5) ?
N9c N3c . 1_5655 4.99(4) 4.99(4) 4.99(4) ?
N9c N2c . 1_5455 4.49(5) 4.49(5) 4.49(5) ?
N9c N2c . . 4.71(5) 4.71(5) 4.71(5) ?
N9c O1c . . 4.65(5) 4.65(5) 4.65(5) ?
N9c H1C8c . 1_5455 4.61(3) 4.61(3) 4.61(3) ?
N9c H1C8c . . 2.07(3) 2.07(3) 2.07(3) ?
N9c H1C8c . 1_5655 3.26(3) 3.26(3) 3.26(3) ?
C5c C5c . 1_5455 3.41(3) 3.41(3) 3.41(3) ?
C5c C5c . 1_5655 3.41(3) 3.41(3) 3.41(3) ?
C5c C6c . 1_5455 3.28(4) 3.28(4) 3.28(4) ?
C5c C6c . . 1.34(5) 1.34(5) 1.34(5) ?
C5c C6c . 1_5655 4.01(3) 4.01(3) 4.01(3) ?
C5c C2c . 1_5455 3.42(3) 3.42(3) 3.42(3) ?
C5c C2c . . 2.63(3) 2.63(3) 2.63(3) ?
C5c C4c . 1_5455 3.63(3) 3.63(3) 3.63(3) ?
C5c C4c . . 1.39(4) 1.39(4) 1.39(4) ?
C5c C4c . 1_5655 3.74(3) 3.74(3) 3.74(3) ?
C5c N7c . 1_5455 4.22(4) 4.22(4) 4.22(4) ?
C5c N7c . . 1.47(4) 1.47(4) 1.47(4) ?
C5c N7c . 1_5655 3.13(4) 3.13(4) 3.13(4) ?
C5c N1c . 1_5455 3.30(4) 3.30(4) 3.30(4) ?
C5c N1c . . 2.35(5) 2.35(5) 2.35(5) ?
C5c N1c . 1_5655 4.84(4) 4.84(4) 4.84(4) ?
C5c N3c . 1_5455 3.64(3) 3.64(3) 3.64(3) ?
C5c N3c . . 2.44(3) 2.44(3) 2.44(3) ?
C5c N3c . 1_5655 4.68(3) 4.68(3) 4.68(3) ?
C5c N2c . 1_5455 4.10(3) 4.10(3) 4.10(3) ?
C5c N2c . . 4.00(3) 4.00(3) 4.00(3) ?
C5c O1c . 1_5455 3.86(4) 3.86(4) 3.86(4) ?
C5c O1c . . 2.35(5) 2.35(5) 2.35(5) ?
C5c O1c . 1_5655 4.40(4) 4.40(4) 4.40(4) ?
C5c H1C8c . . 3.18(4) 3.18(4) 3.18(4) ?
C5c H1C8c . 1_5655 3.69(3) 3.69(3) 3.69(3) ?
C6c C6c . 1_5455 3.41(3) 3.41(3) 3.41(3) ?
C6c C6c . 1_5655 3.41(3) 3.41(3) 3.41(3) ?
C6c C2c . 1_5455 3.62(3) 3.62(3) 3.62(3) ?
C6c C2c . . 2.39(3) 2.39(3) 2.39(3) ?
C6c C2c . 1_5655 4.65(3) 4.65(3) 4.65(3) ?
C6c C4c . 1_5455 4.43(4) 4.43(4) 4.43(4) ?
C6c C4c . . 2.40(5) 2.40(5) 2.40(5) ?
C6c C4c . 1_5655 3.90(4) 3.90(4) 3.90(4) ?
C6c N7c . . 2.59(5) 2.59(5) 2.59(5) ?
C6c N7c . 1_5655 3.42(4) 3.42(4) 3.42(4) ?
C6c N1c . 1_5455 3.16(3) 3.16(3) 3.16(3) ?
C6c N1c . . 1.41(3) 1.41(3) 1.41(3) ?
C6c N1c . 1_5655 4.15(3) 4.15(3) 4.15(3) ?
C6c N3c . 1_5455 4.24(3) 4.24(3) 4.24(3) ?
C6c N3c . . 2.84(4) 2.84(4) 2.84(4) ?
C6c N3c . 1_5655 4.63(3) 4.63(3) 4.63(3) ?
C6c N2c . 1_5455 4.04(3) 4.04(3) 4.04(3) ?
C6c N2c . . 3.59(3) 3.59(3) 3.59(3) ?
C6c O1c . 1_5455 3.70(3) 3.70(3) 3.70(3) ?
C6c O1c . . 1.28(4) 1.28(4) 1.28(4) ?
C6c O1c . 1_5655 3.59(3) 3.59(3) 3.59(3) ?
C6c O1c . 7_5665 4.41(4) 4.41(4) 4.41(4) ?
C6c O1c . 7_5765 4.29(4) 4.29(4) 4.29(4) ?
C6c H1C8c . . 4.48(4) 4.48(4) 4.48(4) ?
C6c H1C8c . 1_5655 4.58(4) 4.58(4) 4.58(4) ?
C2c C2c . 1_5455 3.41(3) 3.41(3) 3.41(3) ?
C2c C2c . 1_5655 3.41(3) 3.41(3) 3.41(3) ?
C2c C4c . 1_5455 4.80(4) 4.80(4) 4.80(4) ?
C2c C4c . . 2.22(5) 2.22(5) 2.22(5) ?
C2c C4c . 1_5655 3.18(4) 3.18(4) 3.18(4) ?
C2c N7c . . 4.04(4) 4.04(4) 4.04(4) ?
C2c N7c . 1_5655 4.13(4) 4.13(4) 4.13(4) ?
C2c N1c . 1_5455 3.78(3) 3.78(3) 3.78(3) ?
C2c N1c . . 1.43(4) 1.43(4) 1.43(4) ?
C2c N1c . 1_5655 3.62(3) 3.62(3) 3.62(3) ?
C2c N3c . 1_5455 3.96(4) 3.96(4) 3.96(4) ?
C2c N3c . . 1.24(5) 1.24(5) 1.24(5) ?
C2c N3c . 1_5655 3.26(4) 3.26(4) 3.26(4) ?
C2c N2c . 1_5455 3.09(3) 3.09(3) 3.09(3) ?
C2c N2c . . 1.37(4) 1.37(4) 1.37(4) ?
C2c N2c . 1_5655 4.18(3) 4.18(3) 4.18(3) ?
C2c O1c . . 3.55(3) 3.55(3) 3.55(3) ?
C2c O1c . 1_5655 4.43(3) 4.43(3) 4.43(3) ?
C2c H1C8c . 1_5655 4.96(3) 4.96(3) 4.96(3) ?
C4c C4c . 1_5455 3.41(3) 3.41(3) 3.41(3) ?
C4c C4c . 1_5655 3.41(3) 3.41(3) 3.41(3) ?
C4c N7c . 1_5455 4.60(3) 4.60(3) 4.60(3) ?
C4c N7c . . 2.24(3) 2.24(3) 2.24(3) ?
C4c N7c . 1_5655 3.49(3) 3.49(3) 3.49(3) ?
C4c N1c . 1_5455 3.65(5) 3.65(5) 3.65(5) ?
C4c N1c . . 2.74(5) 2.74(5) 2.74(5) ?
C4c N1c . 1_5655 5.00(4) 5.00(4) 5.00(4) ?
C4c N3c . 1_5455 3.12(3) 3.12(3) 3.12(3) ?
C4c N3c . . 1.41(4) 1.41(4) 1.41(4) ?
C4c N3c . 1_5655 4.19(3) 4.19(3) 4.19(3) ?
C4c N2c . 1_5455 3.68(4) 3.68(4) 3.68(4) ?
C4c N2c . . 3.51(4) 3.51(4) 3.51(4) ?
C4c O1c . 1_5455 4.78(4) 4.78(4) 4.78(4) ?
C4c O1c . . 3.61(5) 3.61(5) 3.61(5) ?
C4c H1C8c . . 3.09(3) 3.09(3) 3.09(3) ?
C4c H1C8c . 1_5655 3.55(3) 3.55(3) 3.55(3) ?
N7c N7c . 1_5455 3.41(4) 3.41(4) 3.41(4) ?
N7c N7c . 1_5655 3.41(4) 3.41(4) 3.41(4) ?
N7c N1c . 1_5455 3.97(4) 3.97(4) 3.97(4) ?
N7c N1c . . 3.79(5) 3.79(5) 3.79(5) ?
N7c N3c . 1_5455 4.03(3) 4.03(3) 4.03(3) ?
N7c N3c . . 3.60(3) 3.60(3) 3.60(3) ?
N7c O1c . 1_5455 3.90(5) 3.90(5) 3.90(5) ?
N7c O1c . . 3.14(5) 3.14(5) 3.14(5) ?
N7c H1C8c . 1_5455 4.46(3) 4.46(3) 4.46(3) ?
N7c H1C8c . . 2.03(4) 2.03(4) 2.03(4) ?
N7c H1C8c . 1_5655 3.41(3) 3.41(3) 3.41(3) ?
N1c N1c . 1_5455 3.41(3) 3.41(3) 3.41(3) ?
N1c N1c . 1_5655 3.41(3) 3.41(3) 3.41(3) ?
N1c N3c . 1_5455 4.41(4) 4.41(4) 4.41(4) ?
N1c N3c . . 2.42(5) 2.42(5) 2.42(5) ?
N1c N3c . 1_5655 3.94(4) 3.94(4) 3.94(4) ?
N1c N2c . 1_5455 3.53(3) 3.53(3) 3.53(3) ?
N1c N2c . . 2.31(3) 2.31(3) 2.31(3) ?
N1c N2c . 1_5655 4.64(3) 4.64(3) 4.64(3) ?
N1c O1c . 1_5455 4.57(3) 4.57(3) 4.57(3) ?
N1c O1c . . 2.28(3) 2.28(3) 2.28(3) ?
N1c O1c . 1_5655 3.58(3) 3.58(3) 3.58(3) ?
N1c O1c . 7_5765 4.75(3) 4.75(3) 4.75(3) ?
N3c N3c . 1_5455 3.41(3) 3.41(3) 3.41(3) ?
N3c N3c . 1_5655 3.41(3) 3.41(3) 3.41(3) ?
N3c N2c . 1_5455 3.19(4) 3.19(4) 3.19(4) ?
N3c N2c . . 2.24(5) 2.24(5) 2.24(5) ?
N3c N2c . 1_5655 4.81(4) 4.81(4) 4.81(4) ?
N3c O1c . . 4.12(4) 4.12(4) 4.12(4) ?
N3c H1C8c . . 4.43(3) 4.43(3) 4.43(3) ?
N3c H1C8c . 1_5655 4.33(3) 4.33(3) 4.33(3) ?
N2c N2c . 1_5455 3.41(3) 3.41(3) 3.41(3) ?
N2c N2c . 1_5655 3.41(3) 3.41(3) 3.41(3) ?
N2c O1c . . 4.59(3) 4.59(3) 4.59(3) ?
N2c O1c . 1_5655 4.91(3) 4.91(3) 4.91(3) ?
O1c O1c . 1_5455 3.41(3) 3.41(3) 3.41(3) ?
O1c O1c . 1_5655 3.41(3) 3.41(3) 3.41(3) ?
O1c O1c . 7_5665 3.27(4) 3.27(4) 3.27(4) ?
O1c O1c . 7_5765 3.17(4) 3.17(4) 3.17(4) ?
H1C8c H1C8c . 1_5455 3.411 3.411 3.411 ?
H1C8c H1C8c . 1_5655 3.411 3.411 3.411 ?
C8d C8d . 1_5455 3.41(7) 3.41(7) 3.41(7) ?
C8d C8d . 1_5655 3.41(7) 3.41(7) 3.41(7) ?
C8d N9d . 1_5455 3.83(6) 3.83(6) 3.83(6) ?
C8d N9d . . 1.38(3) 1.38(3) 1.38(3) ?
C8d N9d . 1_5655 3.53(6) 3.53(6) 3.53(6) ?
C8d C5d . 1_5455 4.67(6) 4.67(6) 4.67(6) ?
C8d C5d . . 2.25(5) 2.25(5) 2.25(5) ?
C8d C5d . 1_5655 3.40(6) 3.40(6) 3.40(6) ?
C8d C6d . . 3.58(5) 3.58(5) 3.58(5) ?
C8d C6d . 1_5655 4.08(5) 4.08(5) 4.08(5) ?
C8d C2d . . 4.35(5) 4.35(5) 4.35(5) ?
C8d C2d . 1_5655 4.60(5) 4.60(5) 4.60(5) ?
C8d C4d . 1_5455 4.53(6) 4.53(6) 4.53(6) ?
C8d C4d . . 2.16(5) 2.16(5) 2.16(5) ?
C8d C4d . 1_5655 3.48(5) 3.48(5) 3.48(5) ?
C8d N7d . 1_5455 3.96(7) 3.96(7) 3.96(7) ?
C8d N7d . . 1.34(5) 1.34(5) 1.34(5) ?
C8d N7d . 1_5655 3.34(7) 3.34(7) 3.34(7) ?
C8d N1d . . 4.52(5) 4.52(5) 4.52(5) ?
C8d N1d . 1_5655 4.69(5) 4.69(5) 4.69(5) ?
C8d N3d . . 3.54(4) 3.54(4) 3.54(4) ?
C8d N3d . 1_5655 4.18(5) 4.18(5) 4.18(5) ?
C8d O1d . . 4.36(5) 4.36(5) 4.36(5) ?
C8d O1d . 1_5655 4.70(5) 4.70(5) 4.70(5) ?
C8d H1C8d . 1_5455 3.22(5) 3.22(5) 3.22(5) ?
C8d H1C8d . . 0.96(4) 0.96(4) 0.96(4) ?
C8d H1C8d . 1_5655 3.84(5) 3.84(5) 3.84(5) ?
N9d N9d . 1_5455 3.41(6) 3.41(6) 3.41(6) ?
N9d N9d . 1_5655 3.41(6) 3.41(6) 3.41(6) ?
N9d C5d . 1_5455 4.58(5) 4.58(5) 4.58(5) ?
N9d C5d . . 2.31(5) 2.31(5) 2.31(5) ?
N9d C5d . 1_5655 3.60(5) 3.60(5) 3.60(5) ?
N9d C6d . . 3.57(5) 3.57(5) 3.57(5) ?
N9d C6d . 1_5655 4.20(5) 4.20(5) 4.20(5) ?
N9d C2d . . 3.52(6) 3.52(6) 3.52(6) ?
N9d C2d . 1_5655 3.97(5) 3.97(5) 3.97(5) ?
N9d C4d . 1_5455 4.07(5) 4.07(5) 4.07(5) ?
N9d C4d . . 1.37(6) 1.37(6) 1.37(6) ?
N9d C4d . 1_5655 3.23(5) 3.23(5) 3.23(5) ?
N9d N7d . 1_5455 4.24(6) 4.24(6) 4.24(6) ?
N9d N7d . . 2.28(3) 2.28(3) 2.28(3) ?
N9d N7d . 1_5655 3.96(6) 3.96(6) 3.96(6) ?
N9d N1d . . 4.10(6) 4.10(6) 4.10(6) ?
N9d N1d . 1_5655 4.41(5) 4.41(5) 4.41(5) ?
N9d N3d . 1_5455 4.83(5) 4.83(5) 4.83(5) ?
N9d N3d . . 2.48(5) 2.48(5) 2.48(5) ?
N9d N3d . 1_5655 3.49(5) 3.49(5) 3.49(5) ?
N9d N2d . . 4.71(5) 4.71(5) 4.71(5) ?
N9d N2d . 1_5655 4.79(5) 4.79(5) 4.79(5) ?
N9d O1d . . 4.65(5) 4.65(5) 4.65(5) ?
N9d H1C8d . 1_5455 3.56(4) 3.56(4) 3.56(4) ?
N9d H1C8d . . 2.07(3) 2.07(3) 2.07(3) ?
N9d H1C8d . 1_5655 4.38(4) 4.38(4) 4.38(4) ?
C5d C5d . 1_5455 3.41(5) 3.41(5) 3.41(5) ?
C5d C5d . 1_5655 3.41(5) 3.41(5) 3.41(5) ?
C5d C6d . 1_5455 4.02(5) 4.02(5) 4.02(5) ?
C5d C6d . . 1.34(5) 1.34(5) 1.34(5) ?
C5d C6d . 1_5655 3.28(5) 3.28(5) 3.28(5) ?
C5d C2d . 1_5455 4.77(4) 4.77(4) 4.77(4) ?
C5d C2d . . 2.63(4) 2.63(4) 2.63(4) ?
C5d C2d . 1_5655 3.78(4) 3.78(4) 3.78(4) ?
C5d C4d . 1_5455 3.56(4) 3.56(4) 3.56(4) ?
C5d C4d . . 1.39(3) 1.39(3) 1.39(3) ?
C5d C4d . 1_5655 3.81(4) 3.81(4) 3.81(4) ?
C5d N7d . 1_5455 3.30(6) 3.30(6) 3.30(6) ?
C5d N7d . . 1.47(5) 1.47(5) 1.47(5) ?
C5d N7d . 1_5655 4.08(6) 4.08(6) 4.08(6) ?
C5d N1d . 1_5455 4.70(4) 4.70(4) 4.70(4) ?
C5d N1d . . 2.35(5) 2.35(5) 2.35(5) ?
C5d N1d . 1_5655 3.49(5) 3.49(5) 3.49(5) ?
C5d N3d . 1_5455 4.38(4) 4.38(4) 4.38(4) ?
C5d N3d . . 2.44(3) 2.44(3) 2.44(3) ?
C5d N3d . 1_5655 4.00(4) 4.00(4) 4.00(4) ?
C5d N2d . . 4.00(4) 4.00(4) 4.00(4) ?
C5d N2d . 1_5655 4.55(4) 4.55(4) 4.55(4) ?
C5d O1d . 1_5455 4.54(5) 4.54(5) 4.54(5) ?
C5d O1d . . 2.35(5) 2.35(5) 2.35(5) ?
C5d O1d . 1_5655 3.69(5) 3.69(5) 3.69(5) ?
C5d H1C8d . 1_5455 3.80(4) 3.80(4) 3.80(4) ?
C5d H1C8d . . 3.18(4) 3.18(4) 3.18(4) ?
C6d C6d . 1_5455 3.41(4) 3.41(4) 3.41(4) ?
C6d C6d . 1_5655 3.41(4) 3.41(4) 3.41(4) ?
C6d C2d . 1_5455 4.34(3) 4.34(3) 4.34(3) ?
C6d C2d . . 2.39(3) 2.39(3) 2.39(3) ?
C6d C2d . 1_5655 3.98(3) 3.98(3) 3.98(3) ?
C6d C4d . 1_5455 3.71(4) 3.71(4) 3.71(4) ?
C6d C4d . . 2.40(5) 2.40(5) 2.40(5) ?
C6d C4d . 1_5655 4.59(4) 4.59(4) 4.59(4) ?
C6d N7d . 1_5455 3.57(6) 3.57(6) 3.57(6) ?
C6d N7d . . 2.59(6) 2.59(6) 2.59(6) ?
C6d N7d . 1_5655 4.89(6) 4.89(6) 4.89(6) ?
C6d N1d . 1_5455 3.98(4) 3.98(4) 3.98(4) ?
C6d N1d . . 1.41(4) 1.41(4) 1.41(4) ?
C6d N1d . 1_5655 3.37(4) 3.37(4) 3.37(4) ?
C6d N3d . 1_5455 4.31(3) 4.31(3) 4.31(3) ?
C6d N3d . . 2.84(3) 2.84(3) 2.84(3) ?
C6d N3d . 1_5655 4.56(3) 4.56(3) 4.56(3) ?
C6d N2d . . 3.59(3) 3.59(3) 3.59(3) ?
C6d N2d . 1_5655 4.51(4) 4.51(4) 4.51(4) ?
C6d O1d . 1_5455 3.75(4) 3.75(4) 3.75(4) ?
C6d O1d . . 1.28(3) 1.28(3) 1.28(3) ?
C6d O1d . 1_5655 3.53(4) 3.53(4) 3.53(4) ?
C6d H1C8d . 1_5455 4.66(4) 4.66(4) 4.66(4) ?
C6d H1C8d . . 4.48(4) 4.48(4) 4.48(4) ?
C2d C2d . 1_5455 3.41(3) 3.41(3) 3.41(3) ?
C2d C2d . 1_5655 3.41(3) 3.41(3) 3.41(3) ?
C2d C4d . 1_5455 3.38(4) 3.38(4) 3.38(4) ?
C2d C4d . . 2.22(5) 2.22(5) 2.22(5) ?
C2d C4d . 1_5655 4.66(4) 4.66(4) 4.66(4) ?
C2d N7d . 1_5455 4.57(5) 4.57(5) 4.57(5) ?
C2d N7d . . 4.04(4) 4.04(4) 4.04(4) ?
C2d N1d . 1_5455 3.79(3) 3.79(3) 3.79(3) ?
C2d N1d . . 1.43(3) 1.43(3) 1.43(3) ?
C2d N1d . 1_5655 3.60(3) 3.60(3) 3.60(3) ?
C2d N3d . 1_5455 3.24(4) 3.24(4) 3.24(4) ?
C2d N3d . . 1.24(5) 1.24(5) 1.24(5) ?
C2d N3d . 1_5655 3.98(3) 3.98(3) 3.98(3) ?
C2d N2d . 1_5455 4.02(4) 4.02(4) 4.02(4) ?
C2d N2d . . 1.37(4) 1.37(4) 1.37(4) ?
C2d N2d . 1_5655 3.30(4) 3.30(4) 3.30(4) ?
C2d O1d . 1_5455 4.85(3) 4.85(3) 4.85(3) ?
C2d O1d . . 3.55(3) 3.55(3) 3.55(3) ?
C2d O1d . 1_5655 4.99(3) 4.99(3) 4.99(3) ?
C4d C4d . 1_5455 3.41(4) 3.41(4) 3.41(4) ?
C4d C4d . 1_5655 3.41(4) 3.41(4) 3.41(4) ?
C4d N7d . 1_5455 3.84(5) 3.84(5) 3.84(5) ?
C4d N7d . . 2.24(3) 2.24(3) 2.24(3) ?
C4d N7d . 1_5655 4.31(5) 4.31(5) 4.31(5) ?
C4d N1d . . 2.74(5) 2.74(5) 2.74(5) ?
C4d N1d . 1_5655 3.64(5) 3.64(5) 3.64(5) ?
C4d N3d . 1_5455 4.02(4) 4.02(4) 4.02(4) ?
C4d N3d . . 1.41(4) 1.41(4) 1.41(4) ?
C4d N3d . 1_5655 3.33(4) 3.33(4) 3.33(4) ?
C4d N2d . . 3.51(5) 3.51(5) 3.51(5) ?
C4d N2d . 1_5655 4.02(5) 4.02(5) 4.02(5) ?
C4d O1d . . 3.61(4) 3.61(4) 3.61(4) ?
C4d O1d . 1_5655 4.50(4) 4.50(4) 4.50(4) ?
C4d H1C8d . 1_5455 3.85(3) 3.85(3) 3.85(3) ?
C4d H1C8d . . 3.09(4) 3.09(4) 3.09(4) ?
N7d N7d . 1_5455 3.41(7) 3.41(7) 3.41(7) ?
N7d N7d . 1_5655 3.41(7) 3.41(7) 3.41(7) ?
N7d N1d . . 3.79(5) 3.79(5) 3.79(5) ?
N7d N1d . 1_5655 4.27(5) 4.27(5) 4.27(5) ?
N7d N3d . . 3.60(3) 3.60(3) 3.60(3) ?
N7d N3d . 1_5655 4.49(4) 4.49(4) 4.49(4) ?
N7d O1d . . 3.14(6) 3.14(6) 3.14(6) ?
N7d O1d . 1_5655 3.89(6) 3.89(6) 3.89(6) ?
N7d H1C8d . 1_5455 3.37(5) 3.37(5) 3.37(5) ?
N7d H1C8d . . 2.03(4) 2.03(4) 2.03(4) ?
N7d H1C8d . 1_5655 4.49(5) 4.49(5) 4.49(5) ?
N1d N1d . 1_5455 3.41(3) 3.41(3) 3.41(3) ?
N1d N1d . 1_5655 3.41(3) 3.41(3) 3.41(3) ?
N1d N3d . 1_5455 3.76(4) 3.76(4) 3.76(4) ?
N1d N3d . . 2.42(4) 2.42(4) 2.42(4) ?
N1d N3d . 1_5655 4.57(3) 4.57(3) 4.57(3) ?
N1d N2d . 1_5455 4.35(4) 4.35(4) 4.35(4) ?
N1d N2d . . 2.31(3) 2.31(3) 2.31(3) ?
N1d N2d . 1_5655 3.88(3) 3.88(3) 3.88(3) ?
N1d O1d . 1_5455 3.92(3) 3.92(3) 3.92(3) ?
N1d O1d . . 2.28(3) 2.28(3) 2.28(3) ?
N1d O1d . 1_5655 4.27(3) 4.27(3) 4.27(3) ?
N3d N3d . 1_5455 3.41(3) 3.41(3) 3.41(3) ?
N3d N3d . 1_5655 3.41(3) 3.41(3) 3.41(3) ?
N3d N2d . 1_5455 4.69(4) 4.69(4) 4.69(4) ?
N3d N2d . . 2.24(5) 2.24(5) 2.24(5) ?
N3d N2d . 1_5655 3.37(5) 3.37(5) 3.37(5) ?
N3d O1d . . 4.12(3) 4.12(3) 4.12(3) ?
N3d H1C8d . 1_5455 4.73(3) 4.73(3) 4.73(3) ?
N3d H1C8d . . 4.43(3) 4.43(3) 4.43(3) ?
N2d N2d . 1_5455 3.41(5) 3.41(5) 3.41(5) ?
N2d N2d . 1_5655 3.41(5) 3.41(5) 3.41(5) ?
N2d N2d . 2_6565 4.26(6) 4.26(6) 4.26(6) ?
N2d O1d . . 4.59(3) 4.59(3) 4.59(3) ?
O1d O1d . 1_5455 3.41(4) 3.41(4) 3.41(4) ?
O1d O1d . 1_5655 3.41(4) 3.41(4) 3.41(4) ?
H1C8d H1C8d . 1_5455 3.411 3.411 3.411 ?
H1C8d H1C8d . 1_5655 3.411 3.411 3.411 ?
C8e C8e . 1_5455 3.41(13) 3.41(13) 3.41(13) ?
C8e C8e . 1_5655 3.41(13) 3.41(13) 3.41(13) ?
C8e C8e . 6_5465 4.40(6) 4.40(6) 4.40(6) ?
C8e C8e . 6_5565 4.40(6) 4.40(6) 4.40(6) ?
C8e N9e . 1_5455 4.08(11) 4.08(11) 4.08(11) ?
C8e N9e . . 1.38(5) 1.38(5) 1.38(5) ?
C8e N9e . 1_5655 3.23(11) 3.23(11) 3.23(11) ?
C8e C5e . 1_5455 4.17(10) 4.17(10) 4.17(10) ?
C8e C5e . . 2.25(6) 2.25(6) 2.25(6) ?
C8e C5e . 1_5655 4.00(10) 4.00(10) 4.00(10) ?
C8e C6e . 1_5455 4.97(8) 4.97(8) 4.97(8) ?
C8e C6e . . 3.58(6) 3.58(6) 3.58(6) ?
C8e C6e . 1_5655 4.91(8) 4.91(8) 4.91(8) ?
C8e C2e . . 4.35(6) 4.35(6) 4.35(6) ?
C8e C2e . 1_5655 4.93(7) 4.93(7) 4.93(7) ?
C8e C4e . 1_5455 4.44(10) 4.44(10) 4.44(10) ?
C8e C4e . . 2.16(6) 2.16(6) 2.16(6) ?
C8e C4e . 1_5655 3.59(9) 3.59(9) 3.59(9) ?
C8e N7e . 1_5455 3.45(12) 3.45(12) 3.45(12) ?
C8e N7e . . 1.34(5) 1.34(5) 1.34(5) ?
C8e N7e . 1_5655 3.87(12) 3.87(12) 3.87(12) ?
C8e N7e . 6_5465 4.25(6) 4.25(6) 4.25(6) ?
C8e N7e . 6_5565 4.42(7) 4.42(7) 4.42(7) ?
C8e N1e . . 4.52(6) 4.52(6) 4.52(6) ?
C8e N3e . . 3.54(5) 3.54(5) 3.54(5) ?
C8e N3e . 1_5655 4.20(7) 4.20(7) 4.20(7) ?
C8e O1e . . 4.36(6) 4.36(6) 4.36(6) ?
C8e H1C8e . 1_5455 3.40(9) 3.40(9) 3.40(9) ?
C8e H1C8e . . 0.96(4) 0.96(4) 0.96(4) ?
C8e H1C8e . 1_5655 3.68(9) 3.68(9) 3.68(9) ?
C8e H1C8e . 6_5465 3.84(4) 3.84(4) 3.84(4) ?
C8e H1C8e . 6_5565 3.96(5) 3.96(5) 3.96(5) ?
N9e N9e . 1_5455 3.41(10) 3.41(10) 3.41(10) ?
N9e N9e . 1_5655 3.41(10) 3.41(10) 3.41(10) ?
N9e C5e . 1_5455 3.82(8) 3.82(8) 3.82(8) ?
N9e C5e . . 2.31(5) 2.31(5) 2.31(5) ?
N9e C5e . 1_5655 4.40(8) 4.40(8) 4.40(8) ?
N9e C6e . 1_5455 4.65(7) 4.65(7) 4.65(7) ?
N9e C6e . . 3.57(6) 3.57(6) 3.57(6) ?
N9e C2e . . 3.52(6) 3.52(6) 3.52(6) ?
N9e C2e . 1_5655 4.57(7) 4.57(7) 4.57(7) ?
N9e C4e . 1_5455 3.72(8) 3.72(8) 3.72(8) ?
N9e C4e . . 1.37(6) 1.37(6) 1.37(6) ?
N9e C4e . 1_5655 3.63(8) 3.63(8) 3.63(8) ?
N9e N7e . 1_5455 3.50(9) 3.50(9) 3.50(9) ?
N9e N7e . . 2.28(5) 2.28(5) 2.28(5) ?
N9e N7e . 1_5655 4.63(10) 4.63(10) 4.63(10) ?
N9e N1e . . 4.10(6) 4.10(6) 4.10(6) ?
N9e N3e . 1_5455 4.60(7) 4.60(7) 4.60(7) ?
N9e N3e . . 2.48(6) 2.48(6) 2.48(6) ?
N9e N3e . 1_5655 3.79(7) 3.79(7) 3.79(7) ?
N9e N2e . . 4.71(6) 4.71(6) 4.71(6) ?
N9e O1e . . 4.65(5) 4.65(5) 4.65(5) ?
N9e H1C8e . 1_5455 3.45(6) 3.45(6) 3.45(6) ?
N9e H1C8e . . 2.07(4) 2.07(4) 2.07(4) ?
N9e H1C8e . 1_5655 4.47(6) 4.47(6) 4.47(6) ?
N9e H1C8e . 6_5465 4.93(3) 4.93(3) 4.93(3) ?
C5e C5e . 1_5455 3.41(8) 3.41(8) 3.41(8) ?
C5e C5e . 1_5655 3.41(8) 3.41(8) 3.41(8) ?
C5e C6e . 1_5455 3.61(7) 3.61(7) 3.61(7) ?
C5e C6e . . 1.34(6) 1.34(6) 1.34(6) ?
C5e C6e . 1_5655 3.72(7) 3.72(7) 3.72(7) ?
C5e C2e . 1_5455 4.90(6) 4.90(6) 4.90(6) ?
C5e C2e . . 2.63(4) 2.63(4) 2.63(4) ?
C5e C2e . 1_5655 3.61(5) 3.61(5) 3.61(5) ?
C5e C4e . 1_5455 4.03(7) 4.03(7) 4.03(7) ?
C5e C4e . . 1.39(4) 1.39(4) 1.39(4) ?
C5e C4e . 1_5655 3.30(7) 3.30(7) 3.30(7) ?
C5e N7e . 1_5455 3.40(10) 3.40(10) 3.40(10) ?
C5e N7e . . 1.47(6) 1.47(6) 1.47(6) ?
C5e N7e . 1_5655 4.00(10) 4.00(10) 4.00(10) ?
C5e N1e . 1_5455 4.42(6) 4.42(6) 4.42(6) ?
C5e N1e . . 2.35(5) 2.35(5) 2.35(5) ?
C5e N1e . 1_5655 3.84(6) 3.84(6) 3.84(6) ?
C5e N3e . 1_5455 4.84(6) 4.84(6) 4.84(6) ?
C5e N3e . . 2.44(3) 2.44(3) 2.44(3) ?
C5e N3e . 1_5655 3.43(5) 3.43(5) 3.43(5) ?
C5e N2e . . 4.00(5) 4.00(5) 4.00(5) ?
C5e N2e . 1_5655 4.38(5) 4.38(5) 4.38(5) ?
C5e O1e . 1_5455 3.76(6) 3.76(6) 3.76(6) ?
C5e O1e . . 2.35(5) 2.35(5) 2.35(5) ?
C5e O1e . 1_5655 4.49(7) 4.49(7) 4.49(7) ?
C5e H1C8e . 1_5455 4.48(5) 4.48(5) 4.48(5) ?
C5e H1C8e . . 3.18(4) 3.18(4) 3.18(4) ?
C5e H1C8e . 1_5655 4.84(5) 4.84(5) 4.84(5) ?
C5e H1C8e . 6_5465 4.78(3) 4.78(3) 4.78(3) ?
C5e H1C8e . 6_5565 4.95(4) 4.95(4) 4.95(4) ?
C6e C6e . 1_5455 3.41(5) 3.41(5) 3.41(5) ?
C6e C6e . 1_5655 3.41(5) 3.41(5) 3.41(5) ?
C6e C2e . 1_5455 4.82(4) 4.82(4) 4.82(4) ?
C6e C2e . . 2.39(3) 2.39(3) 2.39(3) ?
C6e C2e . 1_5655 3.38(4) 3.38(4) 3.38(4) ?
C6e C4e . 1_5455 4.53(6) 4.53(6) 4.53(6) ?
C6e C4e . . 2.40(5) 2.40(5) 2.40(5) ?
C6e C4e . 1_5655 3.78(6) 3.78(6) 3.78(6) ?
C6e N7e . 1_5455 4.07(8) 4.07(8) 4.07(8) ?
C6e N7e . . 2.59(6) 2.59(6) 2.59(6) ?
C6e N7e . 1_5655 4.49(9) 4.49(9) 4.49(9) ?
C6e N1e . 1_5455 4.05(4) 4.05(4) 4.05(4) ?
C6e N1e . . 1.41(4) 1.41(4) 1.41(4) ?
C6e N1e . 1_5655 3.29(4) 3.29(4) 3.29(4) ?
C6e N3e . . 2.84(3) 2.84(3) 2.84(3) ?
C6e N3e . 1_5655 3.68(4) 3.68(4) 3.68(4) ?
C6e N2e . . 3.59(4) 3.59(4) 3.59(4) ?
C6e N2e . 1_5655 3.96(4) 3.96(4) 3.96(4) ?
C6e O1e . 1_5455 3.26(6) 3.26(6) 3.26(6) ?
C6e O1e . . 1.28(4) 1.28(4) 1.28(4) ?
C6e O1e . 1_5655 3.99(6) 3.99(6) 3.99(6) ?
C6e H1C8e . . 4.48(4) 4.48(4) 4.48(4) ?
C2e C2e . 1_5455 3.41(3) 3.41(3) 3.41(3) ?
C2e C2e . 1_5655 3.41(3) 3.41(3) 3.41(3) ?
C2e C4e . 1_5455 3.71(5) 3.71(5) 3.71(5) ?
C2e C4e . . 2.22(6) 2.22(6) 2.22(6) ?
C2e C4e . 1_5655 4.40(5) 4.40(5) 4.40(5) ?
C2e N7e . 1_5455 4.50(6) 4.50(6) 4.50(6) ?
C2e N7e . . 4.04(5) 4.04(5) 4.04(5) ?
C2e N1e . 1_5455 3.25(3) 3.25(3) 3.25(3) ?
C2e N1e . . 1.43(4) 1.43(4) 1.43(4) ?
C2e N1e . 1_5655 4.10(3) 4.10(3) 4.10(3) ?
C2e N3e . 1_5455 3.67(4) 3.67(4) 3.67(4) ?
C2e N3e . . 1.24(6) 1.24(6) 1.24(6) ?
C2e N3e . 1_5655 3.59(4) 3.59(4) 3.59(4) ?
C2e N2e . 1_5455 4.05(5) 4.05(5) 4.05(5) ?
C2e N2e . . 1.37(5) 1.37(5) 1.37(5) ?
C2e N2e . 1_5655 3.26(5) 3.26(5) 3.26(5) ?
C2e O1e . 1_5455 3.96(4) 3.96(4) 3.96(4) ?
C2e O1e . . 3.55(3) 3.55(3) 3.55(3) ?
C4e C4e . 1_5455 3.41(7) 3.41(7) 3.41(7) ?
C4e C4e . 1_5655 3.41(7) 3.41(7) 3.41(7) ?
C4e N7e . 1_5455 3.43(8) 3.43(8) 3.43(8) ?
C4e N7e . . 2.24(5) 2.24(5) 2.24(5) ?
C4e N7e . 1_5655 4.64(9) 4.64(9) 4.64(9) ?
C4e N1e . 1_5455 4.34(5) 4.34(5) 4.34(5) ?
C4e N1e . . 2.74(6) 2.74(6) 2.74(6) ?
C4e N1e . 1_5655 4.41(5) 4.41(5) 4.41(5) ?
C4e N3e . 1_5455 4.09(5) 4.09(5) 4.09(5) ?
C4e N3e . . 1.41(5) 1.41(5) 1.41(5) ?
C4e N3e . 1_5655 3.24(5) 3.24(5) 3.24(5) ?
C4e N2e . . 3.51(6) 3.51(6) 3.51(6) ?
C4e N2e . 1_5655 4.27(6) 4.27(6) 4.27(6) ?
C4e O1e . 1_5455 4.35(5) 4.35(5) 4.35(5) ?
C4e O1e . . 3.61(5) 3.61(5) 3.61(5) ?
C4e H1C8e . 1_5455 4.10(4) 4.10(4) 4.10(4) ?
C4e H1C8e . . 3.09(4) 3.09(4) 3.09(4) ?
N7e N7e . 1_5455 3.41(13) 3.41(13) 3.41(13) ?
N7e N7e . 1_5655 3.41(13) 3.41(13) 3.41(13) ?
N7e N7e . 6_5465 4.65(7) 4.65(7) 4.65(7) ?
N7e N7e . 6_5565 4.65(7) 4.65(7) 4.65(7) ?
N7e N1e . . 3.79(6) 3.79(6) 3.79(6) ?
N7e N1e . 1_5655 4.63(7) 4.63(7) 4.63(7) ?
N7e N3e . . 3.60(5) 3.60(5) 3.60(5) ?
N7e N3e . 1_5655 4.08(6) 4.08(6) 4.08(6) ?
N7e O1e . 1_5455 4.55(8) 4.55(8) 4.55(8) ?
N7e O1e . . 3.14(6) 3.14(6) 3.14(6) ?
N7e O1e . 1_5655 4.72(8) 4.72(8) 4.72(8) ?
N7e H1C8e . 1_5455 4.04(8) 4.04(8) 4.04(8) ?
N7e H1C8e . . 2.03(4) 2.03(4) 2.03(4) ?
N7e H1C8e . 1_5655 3.90(8) 3.90(8) 3.90(8) ?
N7e H1C8e . 6_5465 3.66(5) 3.66(5) 3.66(5) ?
N7e H1C8e . 6_5565 3.58(5) 3.58(5) 3.58(5) ?
N1e N1e . 1_5455 3.41(3) 3.41(3) 3.41(3) ?
N1e N1e . 1_5655 3.41(3) 3.41(3) 3.41(3) ?
N1e N3e . 1_5455 4.57(4) 4.57(4) 4.57(4) ?
N1e N3e . . 2.42(5) 2.42(5) 2.42(5) ?
N1e N3e . 1_5655 3.75(4) 3.75(4) 3.75(4) ?
N1e N2e . 1_5455 4.80(5) 4.80(5) 4.80(5) ?
N1e N2e . . 2.31(3) 2.31(3) 2.31(3) ?
N1e N2e . 1_5655 3.31(4) 3.31(4) 3.31(4) ?
N1e O1e . 1_5455 3.38(4) 3.38(4) 3.38(4) ?
N1e O1e . . 2.28(3) 2.28(3) 2.28(3) ?
N1e O1e . 1_5655 4.71(5) 4.71(5) 4.71(5) ?
N3e N3e . 1_5455 3.41(3) 3.41(3) 3.41(3) ?
N3e N3e . 1_5655 3.41(3) 3.41(3) 3.41(3) ?
N3e N2e . 1_5455 4.39(5) 4.39(5) 4.39(5) ?
N3e N2e . . 2.24(6) 2.24(6) 2.24(6) ?
N3e N2e . 1_5655 3.75(5) 3.75(5) 3.75(5) ?
N3e O1e . 1_5455 4.44(4) 4.44(4) 4.44(4) ?
N3e O1e . . 4.12(4) 4.12(4) 4.12(4) ?
N3e H1C8e . 1_5455 4.88(3) 4.88(3) 4.88(3) ?
N3e H1C8e . . 4.43(4) 4.43(4) 4.43(4) ?
N2e N2e . 1_5455 3.41(6) 3.41(6) 3.41(6) ?
N2e N2e . 1_5655 3.41(6) 3.41(6) 3.41(6) ?
N2e O1e . 1_5455 4.61(4) 4.61(4) 4.61(4) ?
N2e O1e . . 4.59(4) 4.59(4) 4.59(4) ?
O1e O1e . 1_5455 3.41(6) 3.41(6) 3.41(6) ?
O1e O1e . 1_5655 3.41(6) 3.41(6) 3.41(6) ?
H1C8e H1C8e . 1_5455 3.411 3.411 3.411 ?
H1C8e H1C8e . 1_5655 3.411 3.411 3.411 ?
H1C8e H1C8e . 6_5465 3.579(3) 3.579(3) 3.579(3) ?
H1C8e H1C8e . 6_5565 3.579(3) 3.579(3) 3.579(3) ?
C8f C8f . 1_5455 3.41(13) 3.41(13) 3.41(13) ?
C8f C8f . 1_5655 3.41(13) 3.41(13) 3.41(13) ?
C8f C8f . 6_5465 4.21(7) 4.21(7) 4.21(7) ?
C8f C8f . 6_5565 4.21(7) 4.21(7) 4.21(7) ?
C8f N9f . 1_5455 3.55(11) 3.55(11) 3.55(11) ?
C8f N9f . . 1.38(5) 1.38(5) 1.38(5) ?
C8f N9f . 1_5655 3.80(11) 3.80(11) 3.80(11) ?
C8f C5f . 1_5455 3.41(9) 3.41(9) 3.41(9) ?
C8f C5f . . 2.25(7) 2.25(7) 2.25(7) ?
C8f C5f . 1_5655 4.67(10) 4.67(10) 4.67(10) ?
C8f C5f . 6_5465 4.93(6) 4.93(6) 4.93(6) ?
C8f C6f . 1_5455 4.02(7) 4.02(7) 4.02(7) ?
C8f C6f . . 3.58(7) 3.58(7) 3.58(7) ?
C8f C2f . 1_5455 4.71(7) 4.71(7) 4.71(7) ?
C8f C2f . . 4.35(6) 4.35(6) 4.35(6) ?
C8f C4f . 1_5455 3.51(9) 3.51(9) 3.51(9) ?
C8f C4f . . 2.16(7) 2.16(7) 2.16(7) ?
C8f C4f . 1_5655 4.51(10) 4.51(10) 4.51(10) ?
C8f N7f . 1_5455 3.34(12) 3.34(12) 3.34(12) ?
C8f N7f . . 1.34(5) 1.34(5) 1.34(5) ?
C8f N7f . 1_5655 3.96(13) 3.96(13) 3.96(13) ?
C8f N7f . 6_5465 3.74(7) 3.74(7) 3.74(7) ?
C8f N7f . 6_5565 4.03(8) 4.03(8) 4.03(8) ?
C8f N1f . 1_5455 4.67(7) 4.67(7) 4.67(7) ?
C8f N1f . . 4.52(7) 4.52(7) 4.52(7) ?
C8f N3f . 1_5455 4.30(7) 4.30(7) 4.30(7) ?
C8f N3f . . 3.54(6) 3.54(6) 3.54(6) ?
C8f O1f . 1_5455 4.58(7) 4.58(7) 4.58(7) ?
C8f O1f . . 4.36(6) 4.36(6) 4.36(6) ?
C8f H1C8f . 1_5455 3.82(9) 3.82(9) 3.82(9) ?
C8f H1C8f . . 0.96(5) 0.96(5) 0.96(5) ?
C8f H1C8f . 1_5655 3.24(9) 3.24(9) 3.24(9) ?
C8f H1C8f . 6_5465 3.98(5) 3.98(5) 3.98(5) ?
C8f H1C8f . 6_5565 3.71(4) 3.71(4) 3.71(4) ?
N9f N9f . 1_5455 3.41(9) 3.41(9) 3.41(9) ?
N9f N9f . 1_5655 3.41(9) 3.41(9) 3.41(9) ?
N9f C5f . 1_5455 3.58(8) 3.58(8) 3.58(8) ?
N9f C5f . . 2.31(5) 2.31(5) 2.31(5) ?
N9f C5f . 1_5655 4.60(8) 4.60(8) 4.60(8) ?
N9f C6f . 1_5455 4.13(6) 4.13(6) 4.13(6) ?
N9f C6f . . 3.57(6) 3.57(6) 3.57(6) ?
N9f C2f . 1_5455 4.07(7) 4.07(7) 4.07(7) ?
N9f C2f . . 3.52(6) 3.52(6) 3.52(6) ?
N9f C4f . 1_5455 3.23(8) 3.23(8) 3.23(8) ?
N9f C4f . . 1.37(7) 1.37(7) 1.37(7) ?
N9f C4f . 1_5655 4.08(8) 4.08(8) 4.08(8) ?
N9f N7f . 1_5455 3.93(10) 3.93(10) 3.93(10) ?
N9f N7f . . 2.28(4) 2.28(4) 2.28(4) ?
N9f N7f . 1_5655 4.26(10) 4.26(10) 4.26(10) ?
N9f N1f . 1_5455 4.37(6) 4.37(6) 4.37(6) ?
N9f N1f . . 4.10(6) 4.10(6) 4.10(6) ?
N9f N3f . 1_5455 3.61(7) 3.61(7) 3.61(7) ?
N9f N3f . . 2.48(6) 2.48(6) 2.48(6) ?
N9f N3f . 1_5655 4.75(7) 4.75(7) 4.75(7) ?
N9f N2f . 1_5455 4.96(7) 4.96(7) 4.96(7) ?
N9f N2f . . 4.71(6) 4.71(6) 4.71(6) ?
N9f O1f . 1_5455 4.95(6) 4.95(6) 4.95(6) ?
N9f O1f . . 4.65(5) 4.65(5) 4.65(5) ?
N9f H1C8f . 1_5455 4.34(6) 4.34(6) 4.34(6) ?
N9f H1C8f . . 2.07(5) 2.07(5) 2.07(5) ?
N9f H1C8f . 1_5655 3.60(6) 3.60(6) 3.60(6) ?
N9f H1C8f . 6_5565 4.95(3) 4.95(3) 4.95(3) ?
C5f C5f . 1_5455 3.41(8) 3.41(8) 3.41(8) ?
C5f C5f . 1_5655 3.41(8) 3.41(8) 3.41(8) ?
C5f C6f . 1_5455 3.20(7) 3.20(7) 3.20(7) ?
C5f C6f . . 1.34(6) 1.34(6) 1.34(6) ?
C5f C6f . 1_5655 4.08(7) 4.08(7) 4.08(7) ?
C5f C2f . 1_5455 3.90(6) 3.90(6) 3.90(6) ?
C5f C2f . . 2.63(4) 2.63(4) 2.63(4) ?
C5f C2f . 1_5655 4.68(6) 4.68(6) 4.68(6) ?
C5f C4f . 1_5455 3.83(7) 3.83(7) 3.83(7) ?
C5f C4f . . 1.39(3) 1.39(3) 1.39(3) ?
C5f C4f . 1_5655 3.54(7) 3.54(7) 3.54(7) ?
C5f N7f . 1_5455 4.07(10) 4.07(10) 4.07(10) ?
C5f N7f . . 1.47(6) 1.47(6) 1.47(6) ?
C5f N7f . 1_5655 3.31(10) 3.31(10) 3.31(10) ?
C5f N1f . 1_5455 3.46(6) 3.46(6) 3.46(6) ?
C5f N1f . . 2.35(5) 2.35(5) 2.35(5) ?
C5f N1f . 1_5655 4.73(6) 4.73(6) 4.73(6) ?
C5f N3f . 1_5455 4.12(5) 4.12(5) 4.12(5) ?
C5f N3f . . 2.44(3) 2.44(3) 2.44(3) ?
C5f N3f . 1_5655 4.26(5) 4.26(5) 4.26(5) ?
C5f N2f . 1_5455 4.74(6) 4.74(6) 4.74(6) ?
C5f N2f . . 4.00(4) 4.00(4) 4.00(4) ?
C5f O1f . 1_5455 3.53(7) 3.53(7) 3.53(7) ?
C5f O1f . . 2.35(5) 2.35(5) 2.35(5) ?
C5f O1f . 1_5655 4.67(7) 4.67(7) 4.67(7) ?
C5f H1C8f . . 3.18(4) 3.18(4) 3.18(4) ?
C5f H1C8f . 1_5655 3.82(5) 3.82(5) 3.82(5) ?
C5f H1C8f . 6_5465 4.92(4) 4.92(4) 4.92(4) ?
C5f H1C8f . 6_5565 4.14(3) 4.14(3) 4.14(3) ?
C6f C6f . 1_5455 3.41(6) 3.41(6) 3.41(6) ?
C6f C6f . 1_5655 3.41(6) 3.41(6) 3.41(6) ?
C6f C2f . 1_5455 4.15(4) 4.15(4) 4.15(4) ?
C6f C2f . . 2.39(3) 2.39(3) 2.39(3) ?
C6f C2f . 1_5655 4.18(4) 4.18(4) 4.18(4) ?
C6f C4f . 1_5455 4.65(6) 4.65(6) 4.65(6) ?
C6f C4f . . 2.40(5) 2.40(5) 2.40(5) ?
C6f C4f . 1_5655 3.62(6) 3.62(6) 3.62(6) ?
C6f N7f . 1_5455 4.94(9) 4.94(9) 4.94(9) ?
C6f N7f . . 2.59(7) 2.59(7) 2.59(7) ?
C6f N7f . 1_5655 3.51(8) 3.51(8) 3.51(8) ?
C6f N1f . 1_5455 3.41(5) 3.41(5) 3.41(5) ?
C6f N1f . . 1.41(4) 1.41(4) 1.41(4) ?
C6f N1f . 1_5655 3.95(5) 3.95(5) 3.95(5) ?
C6f N3f . 1_5455 4.72(4) 4.72(4) 4.72(4) ?
C6f N3f . . 2.84(3) 2.84(3) 2.84(3) ?
C6f N3f . 1_5655 4.13(4) 4.13(4) 4.13(4) ?
C6f N2f . 1_5455 4.75(5) 4.75(5) 4.75(5) ?
C6f N2f . . 3.59(3) 3.59(3) 3.59(3) ?
C6f O1f . 1_5455 3.44(6) 3.44(6) 3.44(6) ?
C6f O1f . . 1.28(3) 1.28(3) 1.28(3) ?
C6f O1f . 1_5655 3.84(6) 3.84(6) 3.84(6) ?
C6f H1C8f . . 4.48(4) 4.48(4) 4.48(4) ?
C6f H1C8f . 1_5655 4.63(4) 4.63(4) 4.63(4) ?
C6f H1C8f . 6_5565 4.70(3) 4.70(3) 4.70(3) ?
C2f C2f . 1_5455 3.41(4) 3.41(4) 3.41(4) ?
C2f C2f . 1_5655 3.41(4) 3.41(4) 3.41(4) ?
C2f C4f . 1_5455 4.58(5) 4.58(5) 4.58(5) ?
C2f C4f . . 2.22(6) 2.22(6) 2.22(6) ?
C2f C4f . 1_5655 3.49(5) 3.49(5) 3.49(5) ?
C2f N7f . . 4.04(5) 4.04(5) 4.04(5) ?
C2f N7f . 1_5655 4.68(7) 4.68(7) 4.68(7) ?
C2f N1f . 1_5455 3.44(3) 3.44(3) 3.44(3) ?
C2f N1f . . 1.43(3) 1.43(3) 1.43(3) ?
C2f N1f . 1_5655 3.94(3) 3.94(3) 3.94(3) ?
C2f N3f . 1_5455 3.99(4) 3.99(4) 3.99(4) ?
C2f N3f . . 1.24(5) 1.24(5) 1.24(5) ?
C2f N3f . 1_5655 3.23(4) 3.23(4) 3.23(4) ?
C2f N2f . 1_5455 3.43(6) 3.43(6) 3.43(6) ?
C2f N2f . . 1.37(4) 1.37(4) 1.37(4) ?
C2f N2f . 1_5655 3.91(6) 3.91(6) 3.91(6) ?
C2f N2f . 2_6565 4.84(5) 4.84(5) 4.84(5) ?
C2f O1f . 1_5455 4.79(4) 4.79(4) 4.79(4) ?
C2f O1f . . 3.55(3) 3.55(3) 3.55(3) ?
C4f C4f . 1_5455 3.41(6) 3.41(6) 3.41(6) ?
C4f C4f . 1_5655 3.41(6) 3.41(6) 3.41(6) ?
C4f N7f . 1_5455 4.29(9) 4.29(9) 4.29(9) ?
C4f N7f . . 2.24(4) 2.24(4) 2.24(4) ?
C4f N7f . 1_5655 3.86(9) 3.86(9) 3.86(9) ?
C4f N1f . 1_5455 3.59(5) 3.59(5) 3.59(5) ?
C4f N1f . . 2.74(6) 2.74(6) 2.74(6) ?
C4f N3f . 1_5455 3.46(5) 3.46(5) 3.46(5) ?
C4f N3f . . 1.41(5) 1.41(5) 1.41(5) ?
C4f N3f . 1_5655 3.91(5) 3.91(5) 3.91(5) ?
C4f N2f . 1_5455 4.22(6) 4.22(6) 4.22(6) ?
C4f N2f . . 3.51(5) 3.51(5) 3.51(5) ?
C4f O1f . 1_5455 4.35(5) 4.35(5) 4.35(5) ?
C4f O1f . . 3.61(4) 3.61(4) 3.61(4) ?
C4f H1C8f . . 3.09(4) 3.09(4) 3.09(4) ?
C4f H1C8f . 1_5655 3.89(4) 3.89(4) 3.89(4) ?
N7f N7f . 1_5455 3.41(13) 3.41(13) 3.41(13) ?
N7f N7f . 1_5655 3.41(13) 3.41(13) 3.41(13) ?
N7f N7f . 6_5465 3.96(8) 3.96(8) 3.96(8) ?
N7f N7f . 6_5565 3.96(8) 3.96(8) 3.96(8) ?
N7f N1f . 1_5455 4.25(7) 4.25(7) 4.25(7) ?
N7f N1f . . 3.79(6) 3.79(6) 3.79(6) ?
N7f N3f . 1_5455 4.61(7) 4.61(7) 4.61(7) ?
N7f N3f . . 3.60(5) 3.60(5) 3.60(5) ?
N7f O1f . 1_5455 3.75(8) 3.75(8) 3.75(8) ?
N7f O1f . . 3.14(6) 3.14(6) 3.14(6) ?
N7f H1C8f . 1_5455 4.48(9) 4.48(9) 4.48(9) ?
N7f H1C8f . . 2.03(5) 2.03(5) 2.03(5) ?
N7f H1C8f . 1_5655 3.38(8) 3.38(8) 3.38(8) ?
N7f H1C8f . 6_5465 3.65(6) 3.65(6) 3.65(6) ?
N7f H1C8f . 6_5565 3.01(5) 3.01(5) 3.01(5) ?
N1f N1f . 1_5455 3.41(3) 3.41(3) 3.41(3) ?
N1f N1f . 1_5655 3.41(3) 3.41(3) 3.41(3) ?
N1f N3f . 1_5455 4.70(4) 4.70(4) 4.70(4) ?
N1f N3f . . 2.42(4) 2.42(4) 2.42(4) ?
N1f N3f . 1_5655 3.59(4) 3.59(4) 3.59(4) ?
N1f N2f . 1_5455 4.13(5) 4.13(5) 4.13(5) ?
N1f N2f . . 2.31(3) 2.31(3) 2.31(3) ?
N1f N2f . 1_5655 4.11(5) 4.11(5) 4.11(5) ?
N1f N2f . 2_6565 4.90(5) 4.90(5) 4.90(5) ?
N1f O1f . 1_5455 4.17(5) 4.17(5) 4.17(5) ?
N1f O1f . . 2.28(3) 2.28(3) 2.28(3) ?
N1f O1f . 1_5655 4.03(5) 4.03(5) 4.03(5) ?
N3f N3f . 1_5455 3.41(3) 3.41(3) 3.41(3) ?
N3f N3f . 1_5655 3.41(3) 3.41(3) 3.41(3) ?
N3f N2f . 1_5455 3.49(6) 3.49(6) 3.49(6) ?
N3f N2f . . 2.24(5) 2.24(5) 2.24(5) ?
N3f N2f . 1_5655 4.60(6) 4.60(6) 4.60(6) ?
N3f O1f . 1_5455 4.95(4) 4.95(4) 4.95(4) ?
N3f O1f . . 4.12(3) 4.12(3) 4.12(3) ?
N3f H1C8f . . 4.43(3) 4.43(3) 4.43(3) ?
N3f H1C8f . 1_5655 4.85(3) 4.85(3) 4.85(3) ?
N2f N2f . 1_5455 3.41(7) 3.41(7) 3.41(7) ?
N2f N2f . 1_5655 3.41(7) 3.41(7) 3.41(7) ?
N2f N2f . 2_6565 3.72(6) 3.72(6) 3.72(6) ?
N2f O1f . . 4.59(3) 4.59(3) 4.59(3) ?
O1f O1f . 1_5455 3.41(7) 3.41(7) 3.41(7) ?
O1f O1f . 1_5655 3.41(7) 3.41(7) 3.41(7) ?
O1f H1C8f . 6_5565 4.46(3) 4.46(3) 4.46(3) ?
H1C8f H1C8f . 1_5455 3.411 3.411 3.411 ?
H1C8f H1C8f . 1_5655 3.411 3.411 3.411 ?
H1C8f H1C8f . 6_5465 3.655(3) 3.655(3) 3.655(3) ?
H1C8f H1C8f . 6_5565 3.655(3) 3.655(3) 3.655(3) ?

loop_
_geom_hbond_atom_site_label_D
_geom_hbond_atom_site_label_H
_geom_hbond_atom_site_label_A
_geom_hbond_site_symmetry_D
_geom_hbond_site_symmetry_H
_geom_hbond_site_symmetry_A
_geom_hbond_distance_DH
_geom_hbond_distance_HA
_geom_hbond_distance_DA
_geom_hbond_angle_DHA
_geom_hbond_publ_flag
? ? ? ? ? ? ? ? ? ? ?

loop_
_geom_torsion_atom_site_label_1
_geom_torsion_atom_site_label_2
_geom_torsion_atom_site_label_3
_geom_torsion_atom_site_label_4
_geom_torsion_site_ssg_symmetry_1
_geom_torsion_site_ssg_symmetry_2
_geom_torsion_site_ssg_symmetry_3
_geom_torsion_site_ssg_symmetry_4
_geom_torsion_av
_geom_torsion_min
_geom_torsion_max
? ? ? ? ? ? ? ? ? ? ?

loop_
_restr_angle_atom_site_label_1
_restr_angle_site_symmetry_1
_restr_angle_atom_site_label_2
_restr_angle_site_symmetry_2
_restr_angle_atom_site_label_3
_restr_angle_site_symmetry_3
_restr_angle_target
_restr_angle_target_weight_param
? ? ? ? ? ? ? ?

loop_
_restr_distance_atom_site_label_1
_restr_distance_site_symmetry_1
_restr_distance_atom_site_label_2
_restr_distance_site_symmetry_2
_restr_distance_target
_restr_distance_target_weight_param
? ? ? ? ? ?

loop_
_restr_equal_angle_atom_site_label_1
_restr_equal_angle_site_symmetry_1
_restr_equal_angle_atom_site_label_2
_restr_equal_angle_site_symmetry_2
_restr_equal_angle_atom_site_label_3
_restr_equal_angle_site_symmetry_3
_restr_equal_angle_class_class_id
_restr_equal_angle_class_target_weight_param
? ? ? ? ? ? ? ?

loop_
_restr_equal_distance_atom_site_label_1
_restr_equal_distance_site_symmetry_1
_restr_equal_distance_atom_site_label_2
_restr_equal_distance_site_symmetry_2
_restr_equal_distance_class_class_id
_restr_equal_distance_class_target_weight_param
? ? ? ? ? ?

loop_
_restr_equal_torsion_atom_site_label_1
_restr_equal_torsion_site_symmetry_1
_restr_equal_torsion_atom_site_label_2
_restr_equal_torsion_site_symmetry_2
_restr_equal_torsion_atom_site_label_3
_restr_equal_torsion_site_symmetry_3
_restr_equal_torsion_atom_site_label_4
_restr_equal_torsion_site_symmetry_4
_restr_equal_torsion_class_class_id
_restr_equal_torsion_class_target_weight_param
? ? ? ? ? ? ? ? ? ?

loop_
_restr_torsion_atom_site_label_1
_restr_torsion_site_symmetry_1
_restr_torsion_atom_site_label_2
_restr_torsion_site_symmetry_2
_restr_torsion_atom_site_label_3
_restr_torsion_site_symmetry_3
_restr_torsion_atom_site_label_4
_restr_torsion_site_symmetry_4
_restr_torsion_angle_target
_restr_torsion_weight_param
? ? ? ? ? ? ? ? ? ?

loop_
_twin_individual_id
_twin_individual_mass_fraction_refined
_twin_individual_twin_matrix_11
_twin_individual_twin_matrix_12
_twin_individual_twin_matrix_13
_twin_individual_twin_matrix_21
_twin_individual_twin_matrix_22
_twin_individual_twin_matrix_23
_twin_individual_twin_matrix_31
_twin_individual_twin_matrix_32
_twin_individual_twin_matrix_33
? ? ? ? ? ? ? ? ? ? ?

loop_
_jana_atom_site_crenel_ortho_func_id
_jana_atom_site_crenel_ortho_func_c
_jana_atom_site_crenel_ortho_func_w
_jana_atom_site_crenel_ortho_func_eps
? ? ? ?

loop_
_jana_atom_site_occ_fourier_absolute_site_label
_jana_atom_site_occ_fourier_absolute
? ?

loop_
_jana_atom_site_occ_legendre_atom_site_label
_jana_atom_site_occ_legendre_param_order
_jana_atom_site_occ_legendre_param_coeff
? ? ?

loop_
_jana_atom_site_occ_xharm_atom_site_label
_jana_atom_site_occ_xharm_param_order
_jana_atom_site_occ_xharm_param_coeff
? ? ?

loop_
_jana_atom_site_occ_crenel_ortho_atom_site_label
_jana_atom_site_occ_crenel_ortho_param_order
_jana_atom_site_occ_crenel_ortho_id
_jana_atom_site_occ_crenel_ortho_param_coeff
? ? ? ?

loop_
_jana_atom_site_displace_legendre_atom_site_label
_jana_atom_site_displace_legendre_axis
_jana_atom_site_displace_legendre_param_order
_jana_atom_site_displace_legendre_param_coeff
? ? ? ?

loop_
_jana_atom_site_displace_xharm_site_label
_jana_atom_site_displace_xharm_axis
_jana_atom_site_displace_xharm_param_order
_jana_atom_site_displace_xharm_param_coeff
? ? ? ?

loop_
_jana_atom_site_displace_crenel_ortho_atom_site_label
_jana_atom_site_displace_crenel_ortho_axis
_jana_atom_site_displace_crenel_ortho_id
_jana_atom_site_displace_crenel_ortho_param_order
_jana_atom_site_displace_crenel_ortho_param_coeff
? ? ? ? ?

loop_
_jana_atom_site_u_legendre_atom_site_label
_jana_atom_site_u_legendre_tens_elem
_jana_atom_site_u_legendre_param_order
_jana_atom_site_u_legendre_param_coeff
? ? ? ?

loop_
_jana_atom_site_u_xharm_atom_site_label
_jana_atom_site_u_xharm_tens_elem
_jana_atom_site_u_xharm_param_order
_jana_atom_site_u_xharm_param_coeff
? ? ? ?

loop_
_jana_atom_site_u_crenel_ortho_atom_site_label
_jana_atom_site_u_crenel_ortho_tens_elem
_jana_atom_site_u_crenel_ortho_id
_jana_atom_site_u_crenel_ortho_param_order
_jana_atom_site_u_crenel_ortho_param_coeff
? ? ? ? ?

loop_
_jana_atom_site_adp_c_fourier_atom_site_label
_jana_atom_site_adp_c_fourier_tens_elem
_jana_atom_site_adp_c_fourier_wave_vector_seq_id
_jana_atom_site_adp_c_fourier_param_cos
_jana_atom_site_adp_c_fourier_param_sin
? ? ? ? ?

loop_
_jana_atom_site_adp_d_fourier_atom_site_label
_jana_atom_site_adp_d_fourier_tens_elem
_jana_atom_site_adp_d_fourier_wave_vector_seq_id
_jana_atom_site_adp_d_fourier_param_cos
_jana_atom_site_adp_d_fourier_param_sin
? ? ? ? ?

loop_
_jana_atom_site_adp_e_fourier_atom_site_label
_jana_atom_site_adp_e_fourier_tens_elem
_jana_atom_site_adp_e_fourier_wave_vector_seq_id
_jana_atom_site_adp_e_fourier_param_cos
_jana_atom_site_adp_e_fourier_param_sin
? ? ? ? ?

loop_
_jana_atom_site_adp_f_fourier_atom_site_label
_jana_atom_site_adp_f_fourier_tens_elem
_jana_atom_site_adp_f_fourier_wave_vector_seq_id
_jana_atom_site_adp_f_fourier_param_cos
_jana_atom_site_adp_f_fourier_param_sin
? ? ? ? ?
